data_4112176
loop_
_publ_author_name
'Dongmei Cui'
'Olivier Tardif'
'Zhaomin Hou'

_publ_section_title
;
 Tetranuclear Rare Earth Metal Polyhydrido Complexes Composed of
 "(C5Me4SiMe3)LnH2" Units. Unique Reactivities toward Unsaturated C-C,
 C-N, and C-O Bonds
;
_journal_name_full 'Journal of the American Chemical Society'
_journal_page_first 1312
_journal_page_last 1313
_journal_paper_doi 10.1021/ja039324o
_journal_volume 126
_journal_year 2004
_chemical_formula_sum 'C62 H106 Si4 Y4'
_chemical_formula_weight 1319.47
_chemical_name_systematic
; 
 ? 
;
_space_group_IT_number 14
_symmetry_cell_setting monoclinic
_symmetry_space_group_name_Hall '-P 2yn'
_symmetry_space_group_name_H-M 'P 1 21/n 1'
_atom_sites_solution_hydrogens geom
_atom_sites_solution_primary direct
_atom_sites_solution_secondary difmap
_audit_creation_method SHELXL-97
_cell_angle_alpha 90.00
_cell_angle_beta 102.9760(10)
_cell_angle_gamma 90.00
_cell_formula_units_Z 4
_cell_length_a 22.5643(10)
_cell_length_b 13.1414(6)
_cell_length_c 23.1746(10)
_cell_measurement_temperature 163(2)
_cell_volume 6696.4(5)
_computing_structure_refinement 'SHELXL-97 (Sheldrick, 1997)'
_computing_structure_solution 'SHELXS-97 (Sheldrick, 1990)'
_diffrn_ambient_temperature 163(2)
_diffrn_measured_fraction_theta_full 0.977
_diffrn_measured_fraction_theta_max 0.977
_diffrn_radiation_monochromator graphite
_diffrn_radiation_source 'fine-focus sealed tube'
_diffrn_radiation_type MoK\a
_diffrn_radiation_wavelength 0.71073
_diffrn_reflns_av_R_equivalents 0.0252
_diffrn_reflns_av_sigmaI/netI 0.0394
_diffrn_reflns_limit_h_max 26
_diffrn_reflns_limit_h_min -29
_diffrn_reflns_limit_k_max 16
_diffrn_reflns_limit_k_min -16
_diffrn_reflns_limit_l_max 30
_diffrn_reflns_limit_l_min -13
_diffrn_reflns_number 34545
_diffrn_reflns_theta_full 27.53
_diffrn_reflns_theta_max 27.53
_diffrn_reflns_theta_min 1.80
_exptl_absorpt_coefficient_mu 3.537
_exptl_absorpt_correction_T_max 0.3319
_exptl_absorpt_correction_T_min 0.1641
_exptl_absorpt_correction_type SADABS
_exptl_crystal_colour red
_exptl_crystal_density_diffrn 1.309
_exptl_crystal_description bar
_exptl_crystal_F_000 2760
_exptl_crystal_size_max 0.80
_exptl_crystal_size_mid 0.40
_exptl_crystal_size_min 0.40
_refine_diff_density_max 0.661
_refine_diff_density_min -0.394
_refine_diff_density_rms 0.081
_refine_ls_extinction_method none
_refine_ls_goodness_of_fit_ref 1.043
_refine_ls_hydrogen_treatment mixed
_refine_ls_matrix_type full
_refine_ls_number_parameters 762
_refine_ls_number_reflns 15082
_refine_ls_number_restraints 6
_refine_ls_restrained_S_all 1.043
_refine_ls_R_factor_all 0.0484
_refine_ls_R_factor_gt 0.0328
_refine_ls_shift/su_max 0.584
_refine_ls_shift/su_mean 0.021
_refine_ls_structure_factor_coef Fsqd
_refine_ls_weighting_details 'calc w=1/[\s^2^(Fo^2^)+(0.0457P)^2^+0.0000P] where P=(Fo^2^+2Fc^2^)/3'
_refine_ls_weighting_scheme calc
_refine_ls_wR_factor_gt 0.0755
_refine_ls_wR_factor_ref 0.0801
_reflns_number_gt 12065
_reflns_number_total 15082
_reflns_threshold_expression >2sigma(I)
_cod_data_source_file ja039324osi20031224_085531.cif
_cod_data_source_block r003mo
_cod_database_code 4112176

loop_
_symmetry_equiv_pos_as_xyz
'x, y, z'
'-x+1/2, y+1/2, -z+1/2'
'-x, -y, -z'
'x-1/2, -y-1/2, z-1/2'

loop_
_atom_site_label
_atom_site_type_symbol
_atom_site_fract_x
_atom_site_fract_y
_atom_site_fract_z
_atom_site_U_iso_or_equiv
_atom_site_adp_type
_atom_site_occupancy
_atom_site_symmetry_multiplicity
_atom_site_calc_flag
_atom_site_refinement_flags
_atom_site_disorder_assembly
_atom_site_disorder_group
Y1 Y 0.568254(10) 0.691900(17) 0.847784(10) 0.02305(6) Uani 1 1 d . . .
Y2 Y 0.405585(9) 0.678054(16) 0.687064(10) 0.02040(6) Uani 1 1 d . . .
Y3 Y 0.516605(9) 0.496050(16) 0.747701(10) 0.01968(6) Uani 1 1 d . A .
Y4 Y 0.558916(9) 0.731020(16) 0.697060(10) 0.02012(6) Uani 1 1 d . A .
Si1 Si 0.49626(3) 0.27111(5) 0.84352(3) 0.02588(15) Uani 1 1 d . . .
Si2 Si 0.56589(3) 1.00319(5) 0.63130(3) 0.02934(16) Uani 1 1 d . . .
Si3 Si 0.64948(3) 0.94190(5) 0.93493(3) 0.03060(16) Uani 1 1 d . . .
Si4 Si 0.24364(3) 0.55933(6) 0.68369(3) 0.03487(18) Uani 1 1 d . . .
C1 C 0.64352(10) 0.80075(18) 0.92750(10) 0.0243(5) Uani 1 1 d . A .
C2 C 0.68038(11) 0.7398(2) 0.89849(11) 0.0300(6) Uani 1 1 d . A .
C3 C 0.67497(11) 0.6379(2) 0.91362(12) 0.0347(6) Uani 1 1 d . A .
C4 C 0.63556(11) 0.6325(2) 0.95286(11) 0.0322(6) Uani 1 1 d . A .
C5 C 0.61700(11) 0.73154(19) 0.96213(10) 0.0276(5) Uani 1 1 d . A .
C6 C 0.72410(13) 0.7769(2) 0.86331(13) 0.0440(7) Uani 1 1 d . . .
H6A H 0.7653 0.7780 0.8885 0.066 Uiso 1 1 calc R A .
H6B H 0.7126 0.8457 0.8487 0.066 Uiso 1 1 calc R . .
H6C H 0.7231 0.7312 0.8297 0.066 Uiso 1 1 calc R . .
C7 C 0.71130(14) 0.5511(2) 0.89693(16) 0.0560(9) Uani 1 1 d . . .
H7A H 0.7127 0.5571 0.8551 0.084 Uiso 1 1 calc R A .
H7B H 0.6922 0.4865 0.9034 0.084 Uiso 1 1 calc R . .
H7C H 0.7528 0.5533 0.9214 0.084 Uiso 1 1 calc R . .
C8 C 0.62172(15) 0.5388(2) 0.98541(14) 0.0528(8) Uani 1 1 d . . .
H8A H 0.6405 0.5456 1.0277 0.079 Uiso 1 1 calc R A .
H8B H 0.6381 0.4785 0.9695 0.079 Uiso 1 1 calc R . .
H8C H 0.5776 0.5317 0.9801 0.079 Uiso 1 1 calc R . .
C9 C 0.58289(13) 0.7583(2) 1.00871(11) 0.0392(7) Uani 1 1 d . . .
H9A H 0.5633 0.6972 1.0199 0.059 Uiso 1 1 calc R A .
H9B H 0.5518 0.8095 0.9930 0.059 Uiso 1 1 calc R . .
H9C H 0.6113 0.7858 1.0436 0.059 Uiso 1 1 calc R . .
C10 C 0.64034(15) 1.0074(2) 0.86215(13) 0.0475(8) Uani 1 1 d . A .
H10A H 0.6363 1.0809 0.8676 0.071 Uiso 1 1 calc R . .
H10B H 0.6038 0.9818 0.8348 0.071 Uiso 1 1 calc R . .
H10C H 0.6761 0.9941 0.8458 0.071 Uiso 1 1 calc R . .
C11 C 0.59098(15) 0.9999(2) 0.97083(14) 0.0476(8) Uani 1 1 d . A .
H11A H 0.5961 0.9732 1.0111 0.071 Uiso 1 1 calc R . .
H11B H 0.5502 0.9828 0.9478 0.071 Uiso 1 1 calc R . .
H11C H 0.5960 1.0740 0.9723 0.071 Uiso 1 1 calc R . .
C12 C 0.72618(13) 0.9704(2) 0.98043(14) 0.0502(8) Uani 1 1 d . A .
H12A H 0.7570 0.9485 0.9593 0.075 Uiso 1 1 calc R . .
H12B H 0.7322 0.9339 1.0182 0.075 Uiso 1 1 calc R . .
H12C H 0.7300 1.0437 0.9879 0.075 Uiso 1 1 calc R . .
C13 C 0.33519(10) 0.55860(18) 0.61221(11) 0.0267(5) Uani 1 1 d . A .
C14 C 0.36094(11) 0.62334(19) 0.57661(10) 0.0282(5) Uani 1 1 d . A .
C15 C 0.33609(11) 0.72186(19) 0.57958(11) 0.0281(5) Uani 1 1 d . A .
C16 C 0.29504(10) 0.71675(18) 0.61657(11) 0.0251(5) Uani 1 1 d . A .
C17 C 0.29507(10) 0.61591(18) 0.63947(10) 0.0250(5) Uani 1 1 d . A .
C18 C 0.34301(13) 0.44511(19) 0.61394(14) 0.0423(7) Uani 1 1 d . . .
H18A H 0.3171 0.4151 0.5783 0.063 Uiso 1 1 calc R A .
H18B H 0.3313 0.4179 0.6492 0.063 Uiso 1 1 calc R . .
H18C H 0.3856 0.4283 0.6154 0.063 Uiso 1 1 calc R . .
C19 C 0.40123(13) 0.5917(2) 0.53659(13) 0.0456(7) Uani 1 1 d . . .
H19A H 0.4313 0.5426 0.5571 0.068 Uiso 1 1 calc R A .
H19B H 0.4222 0.6516 0.5256 0.068 Uiso 1 1 calc R . .
H19C H 0.3766 0.5604 0.5008 0.068 Uiso 1 1 calc R . .
C20 C 0.34494(14) 0.8109(2) 0.54211(13) 0.0438(7) Uani 1 1 d . . .
H20A H 0.3088 0.8193 0.5099 0.066 Uiso 1 1 calc R A .
H20B H 0.3806 0.7992 0.5255 0.066 Uiso 1 1 calc R . .
H20C H 0.3511 0.8726 0.5665 0.066 Uiso 1 1 calc R . .
C21 C 0.25157(12) 0.8027(2) 0.62069(13) 0.0391(7) Uani 1 1 d . . .
H21A H 0.2721 0.8680 0.6193 0.059 Uiso 1 1 calc R A .
H21B H 0.2383 0.7973 0.6580 0.059 Uiso 1 1 calc R . .
H21C H 0.2161 0.7984 0.5874 0.059 Uiso 1 1 calc R . .
C22 C 0.28364(14) 0.4729(3) 0.74293(15) 0.0583(9) Uani 1 1 d . A .
H22A H 0.2585 0.4623 0.7718 0.088 Uiso 1 1 calc R . .
H22B H 0.3225 0.5034 0.7628 0.088 Uiso 1 1 calc R . .
H22C H 0.2910 0.4075 0.7256 0.088 Uiso 1 1 calc R . .
C23 C 0.18126(15) 0.4900(3) 0.63417(16) 0.0650(11) Uani 1 1 d . A .
H23A H 0.1981 0.4335 0.6153 0.098 Uiso 1 1 calc R . .
H23B H 0.1593 0.5364 0.6037 0.098 Uiso 1 1 calc R . .
H23C H 0.1533 0.4632 0.6572 0.098 Uiso 1 1 calc R . .
C24 C 0.20729(16) 0.6592(3) 0.72366(18) 0.0702(11) Uani 1 1 d . A .
H24A H 0.1770 0.6973 0.6948 0.105 Uiso 1 1 calc R . .
H24B H 0.2386 0.7059 0.7447 0.105 Uiso 1 1 calc R . .
H24C H 0.1874 0.6259 0.7521 0.105 Uiso 1 1 calc R . .
C25 C 0.58452(10) 0.33355(17) 0.77106(11) 0.0244(5) Uani 1 1 d . . .
C26 C 0.58309(11) 0.35334(18) 0.71143(11) 0.0266(5) Uani 1 1 d . A .
C27 C 0.52301(11) 0.33497(17) 0.67805(11) 0.0276(5) Uani 1 1 d . . .
C28 C 0.48766(10) 0.30391(16) 0.71776(11) 0.0238(5) Uani 1 1 d . A .
C29 C 0.52493(10) 0.30452(16) 0.77661(11) 0.0224(5) Uani 1 1 d . A .
C30 C 0.64097(11) 0.3336(2) 0.81897(13) 0.0362(6) Uani 1 1 d . A .
H30A H 0.6553 0.2636 0.8272 0.054 Uiso 1 1 calc R . .
H30B H 0.6323 0.3636 0.8549 0.054 Uiso 1 1 calc R . .
H30C H 0.6724 0.3737 0.8063 0.054 Uiso 1 1 calc R . .
C31 C 0.63659(12) 0.3771(2) 0.68573(13) 0.0419(7) Uani 1 1 d . . .
H31A H 0.6627 0.4268 0.7109 0.063 Uiso 1 1 calc R A .
H31B H 0.6224 0.4055 0.6459 0.063 Uiso 1 1 calc R . .
H31C H 0.6597 0.3147 0.6835 0.063 Uiso 1 1 calc R . .
C32 C 0.50413(13) 0.3369(2) 0.61193(12) 0.0384(6) Uani 1 1 d . A .
H32A H 0.5278 0.2866 0.5954 0.058 Uiso 1 1 calc R . .
H32B H 0.5114 0.4048 0.5975 0.058 Uiso 1 1 calc R . .
H32C H 0.4608 0.3204 0.5995 0.058 Uiso 1 1 calc R . .
C33 C 0.42493(11) 0.25857(19) 0.70054(12) 0.0333(6) Uani 1 1 d . . .
H33A H 0.4073 0.2732 0.6587 0.050 Uiso 1 1 calc R A .
H33B H 0.3992 0.2882 0.7251 0.050 Uiso 1 1 calc R . .
H33C H 0.4274 0.1848 0.7066 0.050 Uiso 1 1 calc R . .
C34 C 0.55438(13) 0.2845(2) 0.91361(12) 0.0388(6) Uani 1 1 d . . .
H34A H 0.5368 0.2649 0.9470 0.058 Uiso 1 1 calc R . .
H34B H 0.5680 0.3555 0.9185 0.058 Uiso 1 1 calc R . .
H34C H 0.5891 0.2404 0.9125 0.058 Uiso 1 1 calc R . .
C35 C 0.43205(12) 0.3585(2) 0.84767(13) 0.0398(7) Uani 1 1 d . . .
H35A H 0.4078 0.3288 0.8736 0.060 Uiso 1 1 calc R . .
H35B H 0.4064 0.3683 0.8079 0.060 Uiso 1 1 calc R . .
H35C H 0.4483 0.4244 0.8637 0.060 Uiso 1 1 calc R . .
C36 C 0.47039(13) 0.1368(2) 0.83989(13) 0.0390(6) Uani 1 1 d . . .
H36A H 0.5039 0.0920 0.8356 0.058 Uiso 1 1 calc R . .
H36B H 0.4361 0.1279 0.8058 0.058 Uiso 1 1 calc R . .
H36C H 0.4575 0.1194 0.8763 0.058 Uiso 1 1 calc R . .
C37 C 0.57633(11) 0.78927(18) 0.59381(11) 0.0276(5) Uani 1 1 d . . .
C38 C 0.61482(12) 0.70574(19) 0.60982(12) 0.0323(6) Uani 1 1 d . A .
C39 C 0.66100(11) 0.73383(19) 0.65961(12) 0.0293(6) Uani 1 1 d . . .
C40 C 0.65056(10) 0.83512(18) 0.67344(11) 0.0245(5) Uani 1 1 d . A .
C41 C 0.59655(10) 0.87071(18) 0.63422(10) 0.0238(5) Uani 1 1 d . A .
C42 C 0.52500(14) 0.7922(2) 0.54000(12) 0.0439(7) Uani 1 1 d . A .
H42A H 0.5349 0.8399 0.5110 0.066 Uiso 1 1 calc R . .
H42B H 0.4878 0.8146 0.5513 0.066 Uiso 1 1 calc R . .
H42C H 0.5188 0.7241 0.5225 0.066 Uiso 1 1 calc R . .
C43 C 0.61304(16) 0.6081(2) 0.57570(14) 0.0519(8) Uani 1 1 d . . .
H43A H 0.5710 0.5838 0.5640 0.078 Uiso 1 1 calc R A .
H43B H 0.6381 0.5568 0.6006 0.078 Uiso 1 1 calc R . .
H43C H 0.6289 0.6200 0.5402 0.078 Uiso 1 1 calc R . .
C44 C 0.71449(12) 0.6685(2) 0.68799(15) 0.0460(8) Uani 1 1 d . A .
H44A H 0.7435 0.6659 0.6622 0.069 Uiso 1 1 calc R . .
H44B H 0.7004 0.5996 0.6938 0.069 Uiso 1 1 calc R . .
H44C H 0.7344 0.6977 0.7264 0.069 Uiso 1 1 calc R . .
C45 C 0.69322(11) 0.8990(2) 0.71812(12) 0.0345(6) Uani 1 1 d . . .
H45A H 0.7248 0.8555 0.7419 0.052 Uiso 1 1 calc R A .
H45B H 0.6705 0.9327 0.7441 0.052 Uiso 1 1 calc R . .
H45C H 0.7122 0.9504 0.6976 0.052 Uiso 1 1 calc R . .
C46 C 0.60947(14) 1.0844(2) 0.59048(17) 0.0575(9) Uani 1 1 d . . .
H46A H 0.5910 1.1522 0.5849 0.086 Uiso 1 1 calc R . .
H46B H 0.6089 1.0539 0.5518 0.086 Uiso 1 1 calc R . .
H46C H 0.6516 1.0900 0.6131 0.086 Uiso 1 1 calc R . .
C47 C 0.57011(18) 1.0575(3) 0.70602(14) 0.0661(11) Uani 1 1 d . . .
H47A H 0.6126 1.0729 0.7248 0.099 Uiso 1 1 calc R . .
H47B H 0.5540 1.0081 0.7303 0.099 Uiso 1 1 calc R . .
H47C H 0.5460 1.1201 0.7025 0.099 Uiso 1 1 calc R . .
C48 C 0.48422(13) 1.0105(2) 0.59302(16) 0.0515(8) Uani 1 1 d . . .
H48A H 0.4692 1.0798 0.5964 0.077 Uiso 1 1 calc R . .
H48B H 0.4608 0.9625 0.6114 0.077 Uiso 1 1 calc R . .
H48C H 0.4796 0.9931 0.5511 0.077 Uiso 1 1 calc R . .
C49 C 0.3878(2) 0.9438(4) 0.7113(2) 0.0419(12) Uani 0.664(5) 1 d P A 1
H49A H 0.4321 0.9496 0.7186 0.063 Uiso 0.664(5) 1 calc PR A 1
H49B H 0.3719 0.9976 0.7330 0.063 Uiso 0.664(5) 1 calc PR A 1
H49C H 0.3701 0.9510 0.6688 0.063 Uiso 0.664(5) 1 calc PR A 1
C50 C 0.3708(7) 0.8399(9) 0.7325(7) 0.032(2) Uani 0.664(5) 1 d P A 1
H50 H 0.3386 0.8023 0.7083 0.038 Uiso 0.664(5) 1 calc PR A 1
C51 C 0.40169(18) 0.7990(3) 0.78637(18) 0.0280(10) Uani 0.664(5) 1 d PD A 1
C52 C 0.3851(4) 0.7020(5) 0.8042(4) 0.0267(14) Uani 0.664(5) 1 d PD A 1
H52 H 0.3513 0.6681 0.7801 0.032 Uiso 0.664(5) 1 calc PR A 1
C53 C 0.41566(18) 0.6552(3) 0.8547(2) 0.0379(11) Uani 0.664(5) 1 d PD A 1
H53 H 0.4032 0.5892 0.8638 0.045 Uiso 0.664(5) 1 calc PR A 1
C54 C 0.4644(5) 0.7010(7) 0.8933(5) 0.0337(18) Uani 0.664(5) 1 d PD A 1
H54 H 0.4866 0.6669 0.9274 0.040 Uiso 0.664(5) 1 calc PR A 1
C55 C 0.47913(19) 0.8010(5) 0.8790(2) 0.0366(11) Uani 0.664(5) 1 d PD A 1
H55 H 0.5085 0.8382 0.9069 0.044 Uiso 0.664(5) 1 calc PR A 1
C56 C 0.4524(4) 0.8462(6) 0.8262(4) 0.0293(15) Uani 0.664(5) 1 d PD A 1
H56 H 0.4676 0.9094 0.8158 0.035 Uiso 0.664(5) 1 calc PR A 1
C57 C 0.4504(5) 0.6483(11) 0.9176(5) 0.062(3) Uani 0.336(5) 1 d P A 2
H57A H 0.4839 0.6199 0.9478 0.093 Uiso 0.336(5) 1 calc PR A 2
H57B H 0.4333 0.5950 0.8892 0.093 Uiso 0.336(5) 1 calc PR A 2
H57C H 0.4188 0.6742 0.9366 0.093 Uiso 0.336(5) 1 calc PR A 2
C58 C 0.4739(10) 0.7334(12) 0.8860(10) 0.038(4) Uani 0.336(5) 1 d P A 2
H58 H 0.5135 0.7592 0.9020 0.046 Uiso 0.336(5) 1 calc PR A 2
C59 C 0.4404(4) 0.7758(8) 0.8345(5) 0.043(3) Uani 0.336(5) 1 d PD A 2
C60 C 0.4621(9) 0.8591(14) 0.8082(8) 0.047(5) Uani 0.336(5) 1 d PD A 2
H60 H 0.5003 0.8870 0.8271 0.056 Uiso 0.336(5) 1 calc PR A 2
C61 C 0.4306(7) 0.9037(8) 0.7557(7) 0.077(5) Uani 0.336(5) 1 d PD A 2
H61 H 0.4476 0.9600 0.7394 0.092 Uiso 0.336(5) 1 calc PR A 2
C62 C 0.3787(14) 0.8686(17) 0.7295(16) 0.036(5) Uani 0.336(5) 1 d PD A 2
H62 H 0.3593 0.8955 0.6920 0.044 Uiso 0.336(5) 1 calc PR A 2
C63 C 0.3491(5) 0.7901(8) 0.7549(4) 0.045(3) Uani 0.336(5) 1 d PD A 2
H63 H 0.3077 0.7731 0.7390 0.054 Uiso 0.336(5) 1 calc PR A 2
C64 C 0.3828(9) 0.7401(10) 0.8034(9) 0.036(4) Uani 0.336(5) 1 d PD A 2
H64 H 0.3669 0.6796 0.8165 0.043 Uiso 0.336(5) 1 calc PR A 2
C65 C 0.7604(3) 0.7768(3) 0.5184(2) 0.0860(15) Uani 1 1 d . . .
H65 H 0.7814 0.7440 0.5536 0.103 Uiso 1 1 calc R . .
C66 C 0.7079(3) 0.8234(4) 0.5177(3) 0.0995(18) Uani 1 1 d . . .
H66 H 0.6914 0.8246 0.5520 0.119 Uiso 1 1 calc R . .
C67 C 0.6782(2) 0.8695(5) 0.4665(5) 0.131(3) Uani 1 1 d . . .
H67 H 0.6400 0.9014 0.4642 0.157 Uiso 1 1 calc R . .
C68 C 0.7042(4) 0.8693(5) 0.4187(4) 0.145(4) Uani 1 1 d . . .
H68 H 0.6851 0.9038 0.3834 0.174 Uiso 1 1 calc R . .
C69 C 0.7556(4) 0.8211(5) 0.4221(3) 0.120(2) Uani 1 1 d . . .
H69 H 0.7729 0.8190 0.3883 0.144 Uiso 1 1 calc R . .
C70 C 0.7838(2) 0.7756(4) 0.4710(3) 0.0911(16) Uani 1 1 d . . .
H70 H 0.8212 0.7416 0.4723 0.109 Uiso 1 1 calc R . .
H1 H 0.5017(12) 0.669(2) 0.7582(12) 0.040(8) Uiso 1 1 d . . .
H2 H 0.5914(12) 0.607(2) 0.7614(12) 0.039(7) Uiso 1 1 d . . .
H3 H 0.5019(10) 0.5952(17) 0.6717(10) 0.026(6) Uiso 1 1 d . . .
H4 H 0.4260(10) 0.5340(18) 0.7228(10) 0.023(6) Uiso 1 1 d . . .
H5 H 0.4689(10) 0.7699(17) 0.6630(10) 0.024(6) Uiso 1 1 d . . .
H6 H 0.5828(11) 0.7921(18) 0.7805(11) 0.030(7) Uiso 1 1 d . . .
H7 H 0.5399(11) 0.5366(19) 0.8367(11) 0.035(7) Uiso 1 1 d . . .

loop_
_atom_site_aniso_label
_atom_site_aniso_U_11
_atom_site_aniso_U_22
_atom_site_aniso_U_33
_atom_site_aniso_U_23
_atom_site_aniso_U_13
_atom_site_aniso_U_12
Y1 0.02528(12) 0.02270(12) 0.01957(11) -0.00050(9) 0.00166(9) -0.00387(9)
Y2 0.01697(10) 0.02089(11) 0.02212(11) 0.00125(9) 0.00179(9) 0.00040(8)
Y3 0.01959(11) 0.01561(11) 0.02335(11) 0.00004(8) 0.00381(9) 0.00081(8)
Y4 0.01905(11) 0.02066(11) 0.02070(11) 0.00177(9) 0.00454(9) -0.00224(8)
Si1 0.0257(3) 0.0209(3) 0.0306(4) 0.0051(3) 0.0055(3) 0.0006(3)
Si2 0.0348(4) 0.0239(4) 0.0299(4) 0.0070(3) 0.0084(3) 0.0027(3)
Si3 0.0356(4) 0.0248(4) 0.0264(3) -0.0010(3) -0.0036(3) -0.0020(3)
Si4 0.0217(3) 0.0456(5) 0.0349(4) 0.0122(3) 0.0011(3) -0.0061(3)
C1 0.0231(11) 0.0261(12) 0.0207(11) -0.0017(10) -0.0014(10) -0.0022(10)
C2 0.0247(12) 0.0344(14) 0.0290(13) -0.0056(11) 0.0021(11) -0.0040(11)
C3 0.0288(13) 0.0316(14) 0.0378(15) -0.0068(12) -0.0050(12) 0.0027(11)
C4 0.0332(13) 0.0291(14) 0.0271(13) 0.0040(11) -0.0084(11) -0.0045(11)
C5 0.0283(12) 0.0320(14) 0.0194(12) 0.0012(10) -0.0013(10) -0.0056(10)
C6 0.0362(15) 0.0546(19) 0.0440(17) -0.0014(15) 0.0150(14) -0.0034(13)
C7 0.0426(17) 0.0447(19) 0.074(2) -0.0173(17) -0.0019(17) 0.0108(15)
C8 0.068(2) 0.0366(17) 0.0438(18) 0.0116(14) -0.0096(16) -0.0130(16)
C9 0.0428(16) 0.0510(18) 0.0228(13) 0.0024(12) 0.0050(12) -0.0060(13)
C10 0.068(2) 0.0331(16) 0.0379(16) 0.0052(13) 0.0041(15) -0.0019(14)
C11 0.061(2) 0.0363(16) 0.0427(17) -0.0009(14) 0.0057(15) 0.0125(14)
C12 0.0459(17) 0.0429(18) 0.0508(19) -0.0056(15) -0.0123(15) -0.0096(14)
C13 0.0231(12) 0.0230(12) 0.0293(13) -0.0023(10) -0.0037(10) -0.0016(9)
C14 0.0242(12) 0.0358(14) 0.0226(12) -0.0051(11) 0.0009(10) -0.0033(10)
C15 0.0257(12) 0.0294(13) 0.0246(12) 0.0034(10) -0.0044(10) -0.0042(10)
C16 0.0202(11) 0.0241(12) 0.0263(12) 0.0004(10) -0.0047(10) 0.0003(9)
C17 0.0180(11) 0.0286(13) 0.0255(12) 0.0013(10) -0.0011(10) -0.0031(9)
C18 0.0446(16) 0.0260(14) 0.0499(18) -0.0065(13) -0.0030(14) 0.0036(12)
C19 0.0440(16) 0.060(2) 0.0348(15) -0.0145(14) 0.0122(14) -0.0041(15)
C20 0.0464(17) 0.0458(17) 0.0364(16) 0.0167(14) 0.0032(14) -0.0058(14)
C21 0.0307(14) 0.0342(15) 0.0467(17) 0.0032(13) -0.0030(13) 0.0097(12)
C22 0.0464(18) 0.070(2) 0.058(2) 0.0356(18) 0.0114(16) -0.0015(16)
C23 0.0474(19) 0.092(3) 0.052(2) 0.0079(19) 0.0033(16) -0.0373(19)
C24 0.058(2) 0.081(3) 0.084(3) 0.003(2) 0.043(2) 0.0032(19)
C25 0.0227(11) 0.0158(11) 0.0343(13) 0.0002(10) 0.0058(11) 0.0035(9)
C26 0.0265(12) 0.0201(12) 0.0357(14) 0.0007(10) 0.0124(11) 0.0052(10)
C27 0.0338(13) 0.0193(12) 0.0289(13) -0.0019(10) 0.0052(11) 0.0058(10)
C28 0.0247(12) 0.0145(11) 0.0302(13) -0.0012(9) 0.0018(10) 0.0016(9)
C29 0.0240(11) 0.0138(11) 0.0291(12) 0.0013(9) 0.0056(10) 0.0021(9)
C30 0.0238(13) 0.0370(15) 0.0455(16) 0.0062(13) 0.0028(12) 0.0020(11)
C31 0.0374(15) 0.0442(17) 0.0497(18) 0.0050(14) 0.0217(14) 0.0069(13)
C32 0.0492(17) 0.0356(15) 0.0306(14) -0.0032(12) 0.0095(13) 0.0068(13)
C33 0.0302(13) 0.0265(13) 0.0388(15) 0.0005(11) -0.0016(12) -0.0038(11)
C34 0.0408(16) 0.0441(17) 0.0311(14) 0.0047(13) 0.0069(13) -0.0024(13)
C35 0.0406(16) 0.0395(16) 0.0431(16) 0.0082(13) 0.0173(14) 0.0093(13)
C36 0.0411(15) 0.0294(14) 0.0448(16) 0.0077(13) 0.0063(13) -0.0057(12)
C37 0.0326(13) 0.0294(13) 0.0224(12) -0.0001(10) 0.0094(11) -0.0062(11)
C38 0.0440(15) 0.0262(13) 0.0331(14) -0.0043(11) 0.0225(13) -0.0061(11)
C39 0.0269(13) 0.0303(13) 0.0356(14) 0.0063(11) 0.0172(11) 0.0034(10)
C40 0.0231(11) 0.0263(12) 0.0272(12) 0.0036(10) 0.0121(10) -0.0036(9)
C41 0.0255(12) 0.0252(12) 0.0218(11) 0.0039(10) 0.0077(10) -0.0037(10)
C42 0.0533(18) 0.0528(18) 0.0228(13) 0.0008(13) 0.0025(13) -0.0107(15)
C43 0.075(2) 0.0333(16) 0.055(2) -0.0141(14) 0.0301(18) -0.0062(15)
C44 0.0328(15) 0.0410(17) 0.068(2) 0.0102(15) 0.0201(15) 0.0099(12)
C45 0.0260(13) 0.0395(15) 0.0375(15) 0.0003(12) 0.0058(12) -0.0092(11)
C46 0.0524(19) 0.0365(17) 0.090(3) 0.0238(18) 0.0293(19) 0.0008(14)
C47 0.101(3) 0.046(2) 0.0470(19) -0.0028(16) 0.007(2) 0.035(2)
C48 0.0375(16) 0.0432(18) 0.072(2) 0.0149(16) 0.0082(16) 0.0078(13)
C49 0.052(3) 0.028(3) 0.041(3) -0.004(2) 0.002(2) 0.010(2)
C50 0.031(4) 0.030(6) 0.035(4) -0.015(5) 0.009(3) -0.010(4)
C51 0.027(2) 0.026(2) 0.033(2) -0.0114(18) 0.0097(19) 0.0017(17)
C52 0.020(2) 0.027(4) 0.034(3) -0.008(3) 0.0080(19) -0.001(3)
C53 0.032(2) 0.035(2) 0.051(3) -0.005(2) 0.019(2) -0.0019(18)
C54 0.033(4) 0.027(5) 0.039(3) 0.004(4) 0.005(3) 0.008(4)
C55 0.024(2) 0.041(3) 0.043(3) -0.012(2) 0.0056(19) 0.004(2)
C56 0.022(3) 0.031(3) 0.034(4) -0.010(3) 0.007(2) 0.002(2)
C57 0.060(7) 0.086(10) 0.040(6) -0.011(6) 0.011(5) 0.024(7)
C58 0.031(7) 0.019(10) 0.054(11) -0.012(8) -0.012(7) 0.000(7)
C59 0.026(4) 0.043(6) 0.060(7) -0.031(5) 0.009(5) 0.007(4)
C60 0.032(6) 0.042(8) 0.070(14) -0.023(8) 0.022(7) -0.003(5)
C61 0.130(12) 0.026(5) 0.105(11) -0.019(6) 0.092(11) -0.009(7)
C62 0.042(11) 0.030(13) 0.037(6) -0.008(10) 0.008(7) -0.009(8)
C63 0.041(5) 0.058(7) 0.041(6) -0.024(5) 0.020(5) 0.004(5)
C64 0.037(6) 0.026(9) 0.047(7) -0.018(8) 0.015(5) 0.005(7)
C65 0.115(4) 0.056(3) 0.067(3) 0.004(2) -0.021(3) -0.014(3)
C66 0.106(4) 0.090(4) 0.118(5) -0.028(3) 0.060(4) -0.048(3)
C67 0.050(3) 0.077(4) 0.245(10) -0.029(6) -0.011(5) 0.009(3)
C68 0.169(8) 0.082(4) 0.131(6) 0.040(5) -0.076(6) -0.013(5)
C69 0.172(7) 0.107(5) 0.082(4) -0.007(4) 0.031(5) -0.060(5)
C70 0.061(3) 0.079(3) 0.124(5) -0.039(3) 0.002(3) -0.004(2)

loop_
_atom_type_symbol
_atom_type_description
_atom_type_scat_dispersion_real
_atom_type_scat_dispersion_imag
_atom_type_scat_source
C C 0.0033 0.0016 'International Tables Vol C Tables 4.2.6.8 and 6.1.1.4'
H H 0.0000 0.0000 'International Tables Vol C Tables 4.2.6.8 and 6.1.1.4'
Si Si 0.0817 0.0704 'International Tables Vol C Tables 4.2.6.8 and 6.1.1.4'
Y Y -2.7962 3.5667 'International Tables Vol C Tables 4.2.6.8 and 6.1.1.4'

loop_
_geom_angle_atom_site_label_1
_geom_angle_atom_site_label_2
_geom_angle_atom_site_label_3
_geom_angle
C58 Y1 C2 126.4(5)
C58 Y1 C1 95.6(5)
C2 Y1 C1 31.55(7)
C58 Y1 C3 125.6(5)
C2 Y1 C3 30.80(8)
C1 Y1 C3 51.70(8)
C58 Y1 C4 95.4(5)
C2 Y1 C4 50.84(8)
C1 Y1 C4 51.42(7)
C3 Y1 C4 30.69(8)
C58 Y1 C5 78.7(5)
C2 Y1 C5 50.86(7)
C1 Y1 C5 31.20(7)
C3 Y1 C5 50.45(8)
C4 Y1 C5 30.24(8)
C58 Y1 C55 19.8(3)
C2 Y1 C55 117.11(12)
C1 Y1 C55 85.71(12)
C3 Y1 C55 128.72(12)
C4 Y1 C55 102.45(12)
C5 Y1 C55 78.27(11)
C58 Y1 C54 10.0(4)
C2 Y1 C54 129.2(2)
C1 Y1 C54 100.2(2)
C3 Y1 C54 122.0(2)
C4 Y1 C54 91.3(2)
C5 Y1 C54 79.1(2)
C55 Y1 C54 29.85(17)
C58 Y1 C59 26.7(5)
C2 Y1 C59 139.34(19)
C1 Y1 C59 108.77(18)
C3 Y1 C59 151.3(2)
C4 Y1 C59 121.9(2)
C5 Y1 C59 101.46(18)
C55 Y1 C59 23.98(19)
C54 Y1 C59 32.9(3)
C58 Y1 Y3 102.1(4)
C2 Y1 Y3 128.44(6)
C1 Y1 Y3 159.16(5)
C3 Y1 Y3 108.12(6)
C4 Y1 Y3 115.21(6)
C5 Y1 Y3 143.37(5)
C55 Y1 Y3 114.40(11)
C54 Y1 Y3 95.7(2)
C59 Y1 Y3 91.88(17)
C58 Y1 Y4 116.7(5)
C2 Y1 Y4 104.43(6)
C1 Y1 Y4 120.44(5)
C3 Y1 Y4 117.39(6)
C4 Y1 Y4 147.86(6)
C5 Y1 Y4 151.57(5)
C55 Y1 Y4 108.01(11)
C54 Y1 Y4 120.4(2)
C59 Y1 Y4 90.2(2)
Y3 Y1 Y4 60.443(7)
C58 Y1 H1 85.1(8)
C2 Y1 H1 144.0(7)
C1 Y1 H1 153.6(7)
C3 Y1 H1 144.4(7)
C4 Y1 H1 154.9(7)
C5 Y1 H1 163.8(7)
C55 Y1 H1 86.5(7)
C54 Y1 H1 85.0(7)
C59 Y1 H1 62.9(7)
Y3 Y1 H1 41.0(7)
Y4 Y1 H1 39.9(7)
C58 Y1 H2 137.0(8)
C2 Y1 H2 96.6(6)
C1 Y1 H2 126.8(6)
C3 Y1 H2 90.9(6)
C4 Y1 H2 115.4(6)
C5 Y1 H2 141.4(6)
C55 Y1 H2 140.4(6)
C54 Y1 H2 133.0(6)
C59 Y1 H2 117.0(6)
Y3 Y1 H2 38.7(6)
Y4 Y1 H2 39.2(6)
H1 Y1 H2 54.2(9)
C58 Y1 H6 113.7(8)
C2 Y1 H6 83.5(7)
C1 Y1 H6 89.8(7)
C3 Y1 H6 108.7(7)
C4 Y1 H6 134.3(7)
C5 Y1 H6 120.6(7)
C55 Y1 H6 96.6(7)
C54 Y1 H6 122.3(7)
C59 Y1 H6 90.0(7)
Y3 Y1 H6 93.1(7)
Y4 Y1 H6 32.6(7)
H1 Y1 H6 66.1(10)
H2 Y1 H6 65.5(9)
C58 Y1 H7 89.7(7)
C2 Y1 H7 121.1(7)
C1 Y1 H7 137.0(7)
C3 Y1 H7 91.3(7)
C4 Y1 H7 85.7(7)
C5 Y1 H7 110.5(7)
C55 Y1 H7 108.6(7)
C54 Y1 H7 80.3(7)
C59 Y1 H7 94.7(7)
Y3 Y1 H7 33.7(7)
Y4 Y1 H7 94.1(7)
H1 Y1 H7 69.3(10)
H2 Y1 H7 65.1(9)
H6 Y1 H7 126.6(10)
C50 Y2 C13 125.1(4)
C50 Y2 C17 94.7(3)
C13 Y2 C17 31.78(7)
C50 Y2 C14 122.6(4)
C13 Y2 C14 31.02(7)
C17 Y2 C14 52.07(7)
C50 Y2 C63 22.5(4)
C13 Y2 C63 115.1(2)
C17 Y2 C63 83.4(2)
C14 Y2 C63 126.4(2)
C50 Y2 C15 91.9(4)
C13 Y2 C15 50.93(7)
C17 Y2 C15 51.34(7)
C14 Y2 C15 30.89(8)
C63 Y2 C15 99.8(2)
C50 Y2 C16 76.5(4)
C13 Y2 C16 50.82(7)
C17 Y2 C16 31.04(7)
C14 Y2 C16 50.53(7)
C63 Y2 C16 75.8(2)
C15 Y2 C16 30.02(7)
C50 Y2 C51 29.6(4)
C13 Y2 C51 139.47(10)
C17 Y2 C51 108.58(10)
C14 Y2 C51 150.95(10)
C63 Y2 C51 26.2(2)
C15 Y2 C51 121.15(10)
C16 Y2 C51 101.17(10)
C50 Y2 C62 7.7(7)
C13 Y2 C62 128.7(7)
C17 Y2 C62 99.5(6)
C14 Y2 C62 121.3(8)
C63 Y2 C62 30.1(5)
C15 Y2 C62 90.4(8)
C16 Y2 C62 78.6(7)
C51 Y2 C62 32.9(8)
C50 Y2 C52 52.7(4)
C13 Y2 C52 119.54(18)
C17 Y2 C52 95.29(18)
C14 Y2 C52 147.33(18)
C63 Y2 C52 35.4(3)
C15 Y2 C52 131.89(17)
C16 Y2 C52 103.18(17)
C51 Y2 C52 28.83(14)
C62 Y2 C52 58.5(7)
C50 Y2 C64 43.2(5)
C13 Y2 C64 124.5(4)
C17 Y2 C64 97.2(4)
C14 Y2 C64 148.4(4)
C63 Y2 C64 27.5(4)
C15 Y2 C64 126.7(4)
C16 Y2 C64 99.9(4)
C51 Y2 C64 19.8(3)
C62 Y2 C64 48.8(7)
C52 Y2 C64 9.7(3)
C50 Y2 Y4 101.4(3)
C13 Y2 Y4 127.85(5)
C17 Y2 Y4 157.95(5)
C14 Y2 Y4 106.06(5)
C63 Y2 Y4 116.6(2)
C15 Y2 Y4 112.47(5)
C16 Y2 Y4 140.30(5)
C51 Y2 Y4 92.62(9)
C62 Y2 Y4 95.0(5)
C52 Y2 Y4 106.46(17)
C64 Y2 Y4 104.9(4)
C50 Y2 H1 94.2(7)
C13 Y2 H1 138.1(6)
C17 Y2 H1 153.6(6)
C14 Y2 H1 137.6(6)
C63 Y2 H1 95.8(7)
C15 Y2 H1 152.9(6)
C16 Y2 H1 170.7(6)
C51 Y2 H1 70.1(6)
C62 Y2 H1 92.2(10)
C52 Y2 H1 70.8(7)
C64 Y2 H1 73.0(7)
Y4 Y2 H1 40.4(6)
C50 Y2 H3 139.9(6)
C13 Y2 H3 93.5(5)
C17 Y2 H3 125.0(5)
C14 Y2 H3 84.2(5)
C63 Y2 H3 149.1(6)
C15 Y2 H3 107.6(5)
C16 Y2 H3 134.5(5)
C51 Y2 H3 123.0(5)
C62 Y2 H3 134.0(8)
C52 Y2 H3 120.5(6)
C64 Y2 H3 125.2(6)
Y4 Y2 H3 39.0(5)
H1 Y2 H3 53.5(8)
C50 Y2 H4 130.6(7)
C13 Y2 H4 76.3(6)
C17 Y2 H4 89.4(6)
C14 Y2 H4 98.1(6)
C63 Y2 H4 111.1(7)
C15 Y2 H4 126.6(6)
C16 Y2 H4 120.3(6)
C51 Y2 H4 103.5(6)
C62 Y2 H4 136.0(10)
C52 Y2 H4 77.9(6)
C64 Y2 H4 87.5(7)
Y4 Y2 H4 91.6(6)
H1 Y2 H4 66.1(9)
H3 Y2 H4 62.8(8)
C50 Y2 H5 85.4(7)
C13 Y2 H5 122.3(7)
C17 Y2 H5 136.7(7)
C14 Y2 H5 91.9(7)
C63 Y2 H5 106.9(7)
C15 Y2 H5 85.3(7)
C16 Y2 H5 109.3(7)
C51 Y2 H5 92.4(7)
C62 Y2 H5 77.7(8)
C52 Y2 H5 117.7(7)
C64 Y2 H5 111.1(7)
Y4 Y2 H5 32.3(7)
H1 Y2 H5 68.9(9)
H3 Y2 H5 62.6(8)
H4 Y2 H5 122.8(9)
C29 Y3 C25 31.86(7)
C29 Y3 C26 51.99(7)
C25 Y3 C26 30.81(7)
C29 Y3 C28 31.57(7)
C25 Y3 C28 51.45(7)
C26 Y3 C28 50.94(7)
C29 Y3 C27 51.79(7)
C25 Y3 C27 51.11(7)
C26 Y3 C27 30.90(7)
C28 Y3 C27 30.51(7)
C29 Y3 Y1 123.31(5)
C25 Y3 Y1 111.88(5)
C26 Y3 Y1 127.18(6)
C28 Y3 Y1 154.17(5)
C27 Y3 Y1 157.96(5)
C29 Y3 Y4 158.13(5)
C25 Y3 Y4 126.66(5)
C26 Y3 Y4 107.47(5)
C28 Y3 Y4 144.75(5)
C27 Y3 Y4 115.91(5)
Y1 Y3 Y4 59.841(7)
C29 Y3 Y2 139.84(5)
C25 Y3 Y2 165.84(5)
C26 Y3 Y2 139.12(6)
C28 Y3 Y2 115.45(5)
C27 Y3 Y2 115.16(5)
Y1 Y3 Y2 82.273(7)
Y4 Y3 Y2 59.437(6)
C29 Y3 H1 157.8(7)
C25 Y3 H1 150.6(6)
C26 Y3 H1 146.3(7)
C28 Y3 H1 157.6(6)
C27 Y3 H1 149.8(7)
Y1 Y3 H1 40.6(6)
Y4 Y3 H1 39.6(7)
Y2 Y3 H1 43.0(6)
C29 Y3 H2 126.6(7)
C25 Y3 H2 96.7(7)
C26 Y3 H2 92.5(7)
C28 Y3 H2 143.4(7)
C27 Y3 H2 117.8(7)
Y1 Y3 H2 44.2(7)
Y4 Y3 H2 37.6(7)
Y2 Y3 H2 93.5(7)
H1 Y3 H2 57.3(9)
C29 Y3 H3 141.7(6)
C25 Y3 H3 129.7(6)
C26 Y3 H3 99.4(6)
C28 Y3 H3 112.1(6)
C27 Y3 H3 90.3(6)
Y1 Y3 H3 93.7(6)
Y4 Y3 H3 36.8(6)
Y2 Y3 H3 45.4(6)
H1 Y3 H3 59.6(9)
H2 Y3 H3 71.9(9)
C29 Y3 H4 108.5(6)
C25 Y3 H4 139.1(7)
C26 Y3 H4 132.8(6)
C28 Y3 H4 89.3(7)
C27 Y3 H4 102.0(7)
Y1 Y3 H4 99.8(6)
Y4 Y3 H4 91.2(6)
Y2 Y3 H4 31.8(6)
H1 Y3 H4 68.5(9)
H2 Y3 H4 124.2(9)
H3 Y3 H4 70.3(9)
C29 Y3 H7 90.3(7)
C25 Y3 H7 89.9(7)
C26 Y3 H7 117.4(7)
C28 Y3 H7 119.6(7)
C27 Y3 H7 139.7(7)
Y1 Y3 H7 34.8(7)
Y4 Y3 H7 94.5(7)
Y2 Y3 H7 102.7(7)
H1 Y3 H7 69.8(10)
H2 Y3 H7 70.9(10)
H3 Y3 H7 127.8(9)
H4 Y3 H7 103.3(9)
C41 Y4 C37 31.71(7)
C41 Y4 C38 52.15(7)
C37 Y4 C38 30.82(8)
C41 Y4 C40 31.58(7)
C37 Y4 C40 51.29(7)
C38 Y4 C40 51.17(8)
C41 Y4 C39 52.19(7)
C37 Y4 C39 51.35(8)
C38 Y4 C39 31.24(8)
C40 Y4 C39 30.81(7)
C41 Y4 Y2 123.21(5)
C37 Y4 Y2 110.32(6)
C38 Y4 Y2 124.28(6)
C40 Y4 Y2 154.51(5)
C39 Y4 Y2 155.24(6)
C41 Y4 Y1 135.26(5)
C37 Y4 Y1 165.41(5)
C38 Y4 Y1 144.90(6)
C40 Y4 Y1 114.22(5)
C39 Y4 Y1 118.06(6)
Y2 Y4 Y1 82.706(7)
C41 Y4 Y3 162.78(5)
C37 Y4 Y3 131.98(5)
C38 Y4 Y3 111.02(5)
C40 Y4 Y3 144.13(5)
C39 Y4 Y3 116.45(5)
Y2 Y4 Y3 60.410(6)
Y1 Y4 Y3 59.716(6)
C41 Y4 H1 155.0(7)
C37 Y4 H1 153.6(7)
C38 Y4 H1 150.4(7)
C40 Y4 H1 153.9(7)
C39 Y4 H1 150.5(7)
Y2 Y4 H1 43.6(7)
Y1 Y4 H1 40.4(7)
Y3 Y4 H1 40.4(7)
C41 Y4 H2 142.6(7)
C37 Y4 H2 137.1(7)
C38 Y4 H2 106.3(7)
C40 Y4 H2 111.4(7)
C39 Y4 H2 92.9(7)
Y2 Y4 H2 94.1(7)
Y1 Y4 H2 44.2(7)
Y3 Y4 H2 37.1(7)
H1 Y4 H2 57.6(9)
C41 Y4 H3 131.8(6)
C37 Y4 H3 101.0(6)
C38 Y4 H3 92.5(6)
C40 Y4 H3 143.5(6)
C39 Y4 H3 115.1(6)
Y2 Y4 H3 46.3(6)
Y1 Y4 H3 92.8(6)
Y3 Y4 H3 35.9(6)
H1 Y4 H3 59.6(9)
H2 Y4 H3 70.7(9)
C41 Y4 H5 91.6(6)
C37 Y4 H5 85.1(6)
C38 Y4 H5 109.6(6)
C40 Y4 H5 122.7(6)
C39 Y4 H5 136.5(6)
Y2 Y4 H5 31.8(6)
Y1 Y4 H5 104.6(6)
Y3 Y4 H5 91.6(6)
H1 Y4 H5 71.4(9)
H2 Y4 H5 125.8(9)
H3 Y4 H5 68.5(9)
C41 Y4 H6 101.6(7)
C37 Y4 H6 133.2(7)
C38 Y4 H6 134.7(7)
C40 Y4 H6 86.6(7)
C39 Y4 H6 103.9(7)
Y2 Y4 H6 100.8(7)
Y1 Y4 H6 33.9(7)
Y3 Y4 H6 93.6(7)
H1 Y4 H6 67.6(9)
H2 Y4 H6 71.2(10)
H3 Y4 H6 125.7(9)
H5 Y4 H6 106.9(10)
C34 Si1 C36 106.50(13)
C34 Si1 C29 113.43(12)
C36 Si1 C29 110.57(12)
C34 Si1 C35 107.50(13)
C36 Si1 C35 110.35(13)
C29 Si1 C35 108.44(11)
C46 Si2 C47 109.51(18)
C46 Si2 C48 108.06(15)
C47 Si2 C48 105.25(17)
C46 Si2 C41 108.72(12)
C47 Si2 C41 112.55(13)
C48 Si2 C41 112.62(13)
C12 Si3 C10 108.75(15)
C12 Si3 C1 107.01(13)
C10 Si3 C1 112.65(12)
C12 Si3 C11 109.07(15)
C10 Si3 C11 105.56(14)
C1 Si3 C11 113.71(13)
C23 Si4 C22 109.57(17)
C23 Si4 C17 109.68(13)
C22 Si4 C17 113.05(12)
C23 Si4 C24 107.00(18)
C22 Si4 C24 104.74(17)
C17 Si4 C24 112.53(14)
C2 C1 C5 105.6(2)
C2 C1 Si3 124.36(18)
C5 C1 Si3 127.69(18)
C2 C1 Y1 73.54(13)
C5 C1 Y1 76.29(13)
Si3 C1 Y1 128.82(11)
C3 C2 C1 109.1(2)
C3 C2 C6 123.7(2)
C1 C2 C6 126.8(2)
C3 C2 Y1 75.64(14)
C1 C2 Y1 74.90(13)
C6 C2 Y1 121.56(18)
C2 C3 C4 108.3(2)
C2 C3 C7 125.3(3)
C4 C3 C7 125.9(3)
C2 C3 Y1 73.56(14)
C4 C3 Y1 76.17(14)
C7 C3 Y1 122.26(19)
C5 C4 C3 107.8(2)
C5 C4 C8 125.3(3)
C3 C4 C8 126.4(3)
C5 C4 Y1 74.94(14)
C3 C4 Y1 73.14(14)
C8 C4 Y1 123.51(18)
C4 C5 C1 109.2(2)
C4 C5 C9 123.2(2)
C1 C5 C9 126.9(2)
C4 C5 Y1 74.81(14)
C1 C5 Y1 72.51(13)
C9 C5 Y1 126.37(17)
C2 C6 H6A 109.5
C2 C6 H6B 109.5
H6A C6 H6B 109.5
C2 C6 H6C 109.5
H6A C6 H6C 109.5
H6B C6 H6C 109.5
C3 C7 H7A 109.5
C3 C7 H7B 109.5
H7A C7 H7B 109.5
C3 C7 H7C 109.5
H7A C7 H7C 109.5
H7B C7 H7C 109.5
C4 C8 H8A 109.5
C4 C8 H8B 109.5
H8A C8 H8B 109.5
C4 C8 H8C 109.5
H8A C8 H8C 109.5
H8B C8 H8C 109.5
C5 C9 H9A 109.5
C5 C9 H9B 109.5
H9A C9 H9B 109.5
C5 C9 H9C 109.5
H9A C9 H9C 109.5
H9B C9 H9C 109.5
Si3 C10 H10A 109.5
Si3 C10 H10B 109.5
H10A C10 H10B 109.5
Si3 C10 H10C 109.5
H10A C10 H10C 109.5
H10B C10 H10C 109.5
Si3 C11 H11A 109.5
Si3 C11 H11B 109.5
H11A C11 H11B 109.5
Si3 C11 H11C 109.5
H11A C11 H11C 109.5
H11B C11 H11C 109.5
Si3 C12 H12A 109.5
Si3 C12 H12B 109.5
H12A C12 H12B 109.5
Si3 C12 H12C 109.5
H12A C12 H12C 109.5
H12B C12 H12C 109.5
C14 C13 C17 109.2(2)
C14 C13 C18 123.9(2)
C17 C13 C18 126.4(2)
C14 C13 Y2 75.75(13)
C17 C13 Y2 74.90(13)
C18 C13 Y2 122.11(17)
C13 C14 C15 107.8(2)
C13 C14 C19 126.0(2)
C15 C14 C19 125.8(2)
C13 C14 Y2 73.23(14)
C15 C14 Y2 76.86(14)
C19 C14 Y2 121.71(17)
C16 C15 C14 108.0(2)
C16 C15 C20 125.9(2)
C14 C15 C20 125.4(2)
C16 C15 Y2 75.56(14)
C14 C15 Y2 72.25(13)
C20 C15 Y2 125.32(17)
C15 C16 C17 109.1(2)
C15 C16 C21 122.1(2)
C17 C16 C21 128.0(2)
C15 C16 Y2 74.42(13)
C17 C16 Y2 71.19(12)
C21 C16 Y2 128.68(17)
C16 C17 C13 105.8(2)
C16 C17 Si4 128.73(18)
C13 C17 Si4 124.50(18)
C16 C17 Y2 77.77(13)
C13 C17 Y2 73.32(13)
Si4 C17 Y2 122.91(11)
C13 C18 H18A 109.5
C13 C18 H18B 109.5
H18A C18 H18B 109.5
C13 C18 H18C 109.5
H18A C18 H18C 109.5
H18B C18 H18C 109.5
C14 C19 H19A 109.5
C14 C19 H19B 109.5
H19A C19 H19B 109.5
C14 C19 H19C 109.5
H19A C19 H19C 109.5
H19B C19 H19C 109.5
C15 C20 H20A 109.5
C15 C20 H20B 109.5
H20A C20 H20B 109.5
C15 C20 H20C 109.5
H20A C20 H20C 109.5
H20B C20 H20C 109.5
C16 C21 H21A 109.5
C16 C21 H21B 109.5
H21A C21 H21B 109.5
C16 C21 H21C 109.5
H21A C21 H21C 109.5
H21B C21 H21C 109.5
Si4 C22 H22A 109.5
Si4 C22 H22B 109.5
H22A C22 H22B 109.5
Si4 C22 H22C 109.5
H22A C22 H22C 109.5
H22B C22 H22C 109.5
Si4 C23 H23A 109.5
Si4 C23 H23B 109.5
H23A C23 H23B 109.5
Si4 C23 H23C 109.5
H23A C23 H23C 109.5
H23B C23 H23C 109.5
Si4 C24 H24A 109.5
Si4 C24 H24B 109.5
H24A C24 H24B 109.5
Si4 C24 H24C 109.5
H24A C24 H24C 109.5
H24B C24 H24C 109.5
C26 C25 C29 108.9(2)
C26 C25 C30 124.2(2)
C29 C25 C30 126.6(2)
C26 C25 Y3 76.18(13)
C29 C25 Y3 73.58(12)
C30 C25 Y3 121.15(16)
C25 C26 C27 108.3(2)
C25 C26 C31 126.2(2)
C27 C26 C31 125.1(2)
C25 C26 Y3 73.01(13)
C27 C26 Y3 75.80(13)
C31 C26 Y3 122.90(17)
C28 C27 C26 107.7(2)
C28 C27 C32 127.0(2)
C26 C27 C32 124.9(2)
C28 C27 Y3 73.77(13)
C26 C27 Y3 73.30(13)
C32 C27 Y3 124.15(16)
C27 C28 C29 108.9(2)
C27 C28 C33 125.4(2)
C29 C28 C33 124.8(2)
C27 C28 Y3 75.71(13)
C29 C28 Y3 71.89(12)
C33 C28 Y3 127.31(15)
C28 C29 C25 106.2(2)
C28 C29 Si1 123.51(17)
C25 C29 Si1 130.32(19)
C28 C29 Y3 76.53(12)
C25 C29 Y3 74.56(12)
Si1 C29 Y3 115.11(10)
C25 C30 H30A 109.5
C25 C30 H30B 109.5
H30A C30 H30B 109.5
C25 C30 H30C 109.5
H30A C30 H30C 109.5
H30B C30 H30C 109.5
C26 C31 H31A 109.5
C26 C31 H31B 109.5
H31A C31 H31B 109.5
C26 C31 H31C 109.5
H31A C31 H31C 109.5
H31B C31 H31C 109.5
C27 C32 H32A 109.5
C27 C32 H32B 109.5
H32A C32 H32B 109.5
C27 C32 H32C 109.5
H32A C32 H32C 109.5
H32B C32 H32C 109.5
C28 C33 H33A 109.5
C28 C33 H33B 109.5
H33A C33 H33B 109.5
C28 C33 H33C 109.5
H33A C33 H33C 109.5
H33B C33 H33C 109.5
Si1 C34 H34A 109.5
Si1 C34 H34B 109.5
H34A C34 H34B 109.5
Si1 C34 H34C 109.5
H34A C34 H34C 109.5
H34B C34 H34C 109.5
Si1 C35 H35A 109.5
Si1 C35 H35B 109.5
H35A C35 H35B 109.5
Si1 C35 H35C 109.5
H35A C35 H35C 109.5
H35B C35 H35C 109.5
Si1 C36 H36A 109.5
Si1 C36 H36B 109.5
H36A C36 H36B 109.5
Si1 C36 H36C 109.5
H36A C36 H36C 109.5
H36B C36 H36C 109.5
C38 C37 C41 109.1(2)
C38 C37 C42 124.0(2)
C41 C37 C42 126.8(2)
C38 C37 Y4 74.93(14)
C41 C37 Y4 73.25(13)
C42 C37 Y4 121.32(17)
C37 C38 C39 108.1(2)
C37 C38 C43 126.1(3)
C39 C38 C43 125.3(3)
C37 C38 Y4 74.25(13)
C39 C38 Y4 74.56(13)
C43 C38 Y4 123.43(17)
C40 C39 C38 107.6(2)
C40 C39 C44 126.9(3)
C38 C39 C44 125.2(2)
C40 C39 Y4 74.58(13)
C38 C39 Y4 74.21(13)
C44 C39 Y4 121.45(17)
C39 C40 C41 109.2(2)
C39 C40 C45 125.0(2)
C41 C40 C45 125.5(2)
C39 C40 Y4 74.61(13)
C41 C40 Y4 72.83(12)
C45 C40 Y4 123.90(16)
C40 C41 C37 105.9(2)
C40 C41 Si2 125.81(18)
C37 C41 Si2 127.83(18)
C40 C41 Y4 75.60(13)
C37 C41 Y4 75.04(13)
Si2 C41 Y4 120.85(10)
C37 C42 H42A 109.5
C37 C42 H42B 109.5
H42A C42 H42B 109.5
C37 C42 H42C 109.5
H42A C42 H42C 109.5
H42B C42 H42C 109.5
C38 C43 H43A 109.5
C38 C43 H43B 109.5
H43A C43 H43B 109.5
C38 C43 H43C 109.5
H43A C43 H43C 109.5
H43B C43 H43C 109.5
C39 C44 H44A 109.5
C39 C44 H44B 109.5
H44A C44 H44B 109.5
C39 C44 H44C 109.5
H44A C44 H44C 109.5
H44B C44 H44C 109.5
C40 C45 H45A 109.5
C40 C45 H45B 109.5
H45A C45 H45B 109.5
C40 C45 H45C 109.5
H45A C45 H45C 109.5
H45B C45 H45C 109.5
Si2 C46 H46A 109.5
Si2 C46 H46B 109.5
H46A C46 H46B 109.5
Si2 C46 H46C 109.5
H46A C46 H46C 109.5
H46B C46 H46C 109.5
Si2 C47 H47A 109.5
Si2 C47 H47B 109.5
H47A C47 H47B 109.5
Si2 C47 H47C 109.5
H47A C47 H47C 109.5
H47B C47 H47C 109.5
Si2 C48 H48A 109.5
Si2 C48 H48B 109.5
H48A C48 H48B 109.5
Si2 C48 H48C 109.5
H48A C48 H48C 109.5
H48B C48 H48C 109.5
C51 C50 C49 121.4(10)
C51 C50 Y2 84.9(7)
C49 C50 Y2 119.2(7)
C51 C50 H50 119.3
C49 C50 H50 119.3
Y2 C50 H50 65.8
C50 C51 C52 119.8(7)
C50 C51 C56 125.1(6)
C52 C51 C56 115.1(6)
C50 C51 Y2 65.5(6)
C52 C51 Y2 77.8(4)
C56 C51 Y2 127.0(3)
C53 C52 C51 122.7(7)
C53 C52 Y2 127.1(4)
C51 C52 Y2 73.3(4)
C53 C52 H52 118.6
C51 C52 H52 118.6
Y2 C52 H52 70.7
C52 C53 C54 122.1(6)
C52 C53 H53 118.9
C54 C53 H53 119.0
C53 C54 C55 116.5(9)
C53 C54 Y1 110.5(6)
C55 C54 Y1 71.9(4)
C53 C54 H54 121.7
C55 C54 H54 121.7
Y1 C54 H54 87.9
C56 C55 C54 122.1(7)
C56 C55 Y1 101.3(4)
C54 C55 Y1 78.3(5)
C56 C55 H55 118.9
C54 C55 H55 119.0
Y1 C55 H55 90.5
C55 C56 C51 120.9(6)
C55 C56 H56 119.6
C51 C56 H56 119.6
C58 C57 H57A 109.4
C58 C57 H57B 109.5
H57A C57 H57B 109.5
C58 C57 H57C 109.5
H57A C57 H57C 109.5
H57B C57 H57C 109.5
C59 C58 C57 122.8(16)
C59 C58 Y1 97.2(13)
C57 C58 Y1 115.2(12)
C59 C58 H58 118.6
C57 C58 H58 118.6
Y1 C58 H58 54.9
C58 C59 C60 121.3(14)
C58 C59 C64 124.6(14)
C60 C59 C64 114.1(15)
C58 C59 Y1 56.1(11)
C60 C59 Y1 84.9(8)
C64 C59 Y1 132.3(7)
C59 C60 C61 123.6(17)
C59 C60 H60 118.2
C61 C60 H60 118.3
C62 C61 C60 119.7(17)
C62 C61 H61 120.3
C60 C61 H61 120.0
C61 C62 C63 122(3)
C61 C62 Y2 104.0(18)
C63 C62 Y2 70.0(10)
C61 C62 H62 119.0
C63 C62 H62 119.0
Y2 C62 H62 96.2
C64 C63 C62 117.3(19)
C64 C63 Y2 88.2(7)
C62 C63 Y2 80.0(12)
C64 C63 H63 121.2
C62 C63 H63 121.5
Y2 C63 H63 101.4
C63 C64 C59 122.2(14)
C63 C64 Y2 64.3(8)
C59 C64 Y2 103.1(10)
C63 C64 H64 118.9
C59 C64 H64 118.9
Y2 C64 H64 102.5
C70 C65 C66 121.0(5)
C70 C65 H65 119.5
C66 C65 H65 119.5
C65 C66 C67 118.4(5)
C65 C66 H66 120.8
C67 C66 H66 120.8
C68 C67 C66 119.2(6)
C68 C67 H67 120.4
C66 C67 H67 120.4
C69 C68 C67 119.3(7)
C69 C68 H68 120.3
C67 C68 H68 120.4
C70 C69 C68 121.5(7)
C70 C69 H69 119.2
C68 C69 H69 119.3
C69 C70 C65 120.4(5)
C69 C70 H70 119.8
C65 C70 H70 119.8

loop_
_geom_bond_atom_site_label_1
_geom_bond_atom_site_label_2
_geom_bond_distance
Y1 C58 2.54(2)
Y1 C2 2.616(2)
Y1 C1 2.633(2)
Y1 C3 2.642(3)
Y1 C4 2.681(2)
Y1 C5 2.682(2)
Y1 C55 2.698(4)
Y1 C54 2.780(10)
Y1 C59 3.038(8)
Y1 Y3 3.4854(3)
Y1 Y4 3.4898(3)
Y1 H1 2.29(3)
Y1 H2 2.45(3)
Y1 H6 2.12(2)
Y1 H7 2.14(3)
Y2 C50 2.572(14)
Y2 C13 2.600(2)
Y2 C17 2.621(2)
Y2 C14 2.632(2)
Y2 C63 2.677(8)
Y2 C15 2.691(2)
Y2 C16 2.705(2)
Y2 C51 2.815(4)
Y2 C62 2.81(3)
Y2 C52 2.872(9)
Y2 C64 2.971(19)
Y2 Y4 3.4855(3)
Y2 H1 2.42(3)
Y2 H3 2.53(2)
Y2 H4 2.08(2)
Y2 H5 2.04(2)
Y3 C29 2.601(2)
Y3 C25 2.613(2)
Y3 C26 2.653(2)
Y3 C28 2.661(2)
Y3 C27 2.686(2)
Y3 Y4 3.5109(3)
Y3 H1 2.31(3)
Y3 H2 2.20(3)
Y3 H3 2.16(2)
Y3 H4 2.06(2)
Y3 H7 2.08(3)
Y4 C41 2.601(2)
Y4 C37 2.625(2)
Y4 C38 2.633(2)
Y4 C40 2.637(2)
Y4 C39 2.638(2)
Y4 H1 2.27(3)
Y4 H2 2.22(3)
Y4 H3 2.20(2)
Y4 H5 2.07(2)
Y4 H6 2.05(2)
Si1 C34 1.853(3)
Si1 C36 1.856(3)
Si1 C29 1.862(2)
Si1 C35 1.869(3)
Si2 C46 1.849(3)
Si2 C47 1.855(3)
Si2 C48 1.860(3)
Si2 C41 1.869(2)
Si3 C12 1.851(3)
Si3 C10 1.864(3)
Si3 C1 1.865(2)
Si3 C11 1.873(3)
Si4 C23 1.845(3)
Si4 C22 1.852(3)
Si4 C17 1.866(2)
Si4 C24 1.896(4)
C1 C2 1.427(3)
C1 C5 1.430(3)
C2 C3 1.396(4)
C2 C6 1.496(4)
C3 C4 1.409(4)
C3 C7 1.505(4)
C4 C5 1.399(4)
C4 C8 1.512(4)
C5 C9 1.502(3)
C6 H6A 0.9800
C6 H6B 0.9800
C6 H6C 0.9800
C7 H7A 0.9800
C7 H7B 0.9800
C7 H7C 0.9800
C8 H8A 0.9800
C8 H8B 0.9800
C8 H8C 0.9800
C9 H9A 0.9800
C9 H9B 0.9800
C9 H9C 0.9800
C10 H10A 0.9800
C10 H10B 0.9800
C10 H10C 0.9800
C11 H11A 0.9800
C11 H11B 0.9800
C11 H11C 0.9800
C12 H12A 0.9800
C12 H12B 0.9800
C12 H12C 0.9800
C13 C14 1.399(3)
C13 C17 1.429(3)
C13 C18 1.501(3)
C14 C15 1.419(4)
C14 C19 1.496(3)
C15 C16 1.398(3)
C15 C20 1.497(3)
C16 C17 1.427(3)
C16 C21 1.513(3)
C18 H18A 0.9800
C18 H18B 0.9800
C18 H18C 0.9800
C19 H19A 0.9800
C19 H19B 0.9800
C19 H19C 0.9800
C20 H20A 0.9800
C20 H20B 0.9800
C20 H20C 0.9800
C21 H21A 0.9800
C21 H21B 0.9800
C21 H21C 0.9800
C22 H22A 0.9800
C22 H22B 0.9800
C22 H22C 0.9800
C23 H23A 0.9800
C23 H23B 0.9800
C23 H23C 0.9800
C24 H24A 0.9800
C24 H24B 0.9800
C24 H24C 0.9800
C25 C26 1.399(3)
C25 C29 1.431(3)
C25 C30 1.490(3)
C26 C27 1.423(3)
C26 C31 1.494(3)
C27 C28 1.407(3)
C27 C32 1.496(3)
C28 C29 1.433(3)
C28 C33 1.505(3)
C30 H30A 0.9800
C30 H30B 0.9800
C30 H30C 0.9800
C31 H31A 0.9800
C31 H31B 0.9800
C31 H31C 0.9800
C32 H32A 0.9800
C32 H32B 0.9800
C32 H32C 0.9800
C33 H33A 0.9800
C33 H33B 0.9800
C33 H33C 0.9800
C34 H34A 0.9800
C34 H34B 0.9800
C34 H34C 0.9800
C35 H35A 0.9800
C35 H35B 0.9800
C35 H35C 0.9800
C36 H36A 0.9800
C36 H36B 0.9800
C36 H36C 0.9800
C37 C38 1.397(4)
C37 C41 1.428(3)
C37 C42 1.500(4)
C38 C39 1.419(4)
C38 C43 1.503(3)
C39 C40 1.401(3)
C39 C44 1.506(4)
C40 C41 1.426(3)
C40 C45 1.502(3)
C42 H42A 0.9800
C42 H42B 0.9800
C42 H42C 0.9800
C43 H43A 0.9800
C43 H43B 0.9800
C43 H43C 0.9800
C44 H44A 0.9800
C44 H44B 0.9800
C44 H44C 0.9800
C45 H45A 0.9800
C45 H45B 0.9800
C45 H45C 0.9800
C46 H46A 0.9800
C46 H46B 0.9800
C46 H46C 0.9800
C47 H47A 0.9800
C47 H47B 0.9800
C47 H47C 0.9800
C48 H48A 0.9800
C48 H48B 0.9800
C48 H48C 0.9800
C49 C50 1.528(10)
C49 H49A 0.9800
C49 H49B 0.9800
C49 H49C 0.9800
C50 C51 1.394(18)
C50 H50 0.9500
C51 C52 1.417(8)
C51 C56 1.440(10)
C52 C53 1.363(10)
C52 H52 0.9500
C53 C54 1.388(11)
C53 H53 0.9500
C54 C55 1.413(7)
C54 H54 0.9500
C55 C56 1.371(10)
C55 H55 0.9500
C56 H56 0.9500
C57 C58 1.498(17)
C57 H57A 0.9800
C57 H57B 0.9800
C57 H57C 0.9800
C58 C59 1.38(2)
C58 H58 0.9500
C59 C60 1.394(19)
C59 C64 1.42(2)
C60 C61 1.39(3)
C60 H60 0.9500
C61 C62 1.28(3)
C61 H61 0.9500
C62 C63 1.43(2)
C62 H62 0.9500
C63 C64 1.37(2)
C63 H63 0.9500
C64 H64 0.9500
C65 C70 1.322(7)
C65 C66 1.331(7)
C65 H65 0.9500
C66 C67 1.366(8)
C66 H66 0.9500
C67 C68 1.364(9)
C67 H67 0.9500
C68 C69 1.309(9)
C68 H68 0.9500
C69 C70 1.313(8)
C69 H69 0.9500
C70 H70 0.9500

loop_
_geom_torsion_atom_site_label_1
_geom_torsion_atom_site_label_2
_geom_torsion_atom_site_label_3
_geom_torsion_atom_site_label_4
_geom_torsion
C58 Y1 Y3 C29 -91.5(4)
C2 Y1 Y3 C29 69.33(9)
C1 Y1 Y3 C29 56.01(16)
C3 Y1 Y3 C29 42.72(9)
C4 Y1 Y3 C29 10.49(9)
C5 Y1 Y3 C29 -4.22(11)
C55 Y1 Y3 C29 -107.88(14)
C54 Y1 Y3 C29 -83.6(2)
C59 Y1 Y3 C29 -116.4(2)
Y4 Y1 Y3 C29 154.48(6)
C58 Y1 Y3 C25 -125.2(4)
C2 Y1 Y3 C25 35.56(9)
C1 Y1 Y3 C25 22.24(16)
C3 Y1 Y3 C25 8.95(9)
C4 Y1 Y3 C25 -23.27(8)
C5 Y1 Y3 C25 -37.99(10)
C55 Y1 Y3 C25 -141.64(14)
C54 Y1 Y3 C25 -117.4(2)
C59 Y1 Y3 C25 -150.2(2)
Y4 Y1 Y3 C25 120.72(6)
C58 Y1 Y3 C26 -156.2(4)
C2 Y1 Y3 C26 4.56(10)
C1 Y1 Y3 C26 -8.76(16)
C3 Y1 Y3 C26 -22.05(9)
C4 Y1 Y3 C26 -54.28(9)
C5 Y1 Y3 C26 -68.99(11)
C55 Y1 Y3 C26 -172.64(15)
C54 Y1 Y3 C26 -148.4(2)
C59 Y1 Y3 C26 178.8(2)
Y4 Y1 Y3 C26 89.72(7)
C58 Y1 Y3 C28 -80.6(4)
C2 Y1 Y3 C28 80.18(14)
C1 Y1 Y3 C28 66.86(18)
C3 Y1 Y3 C28 53.57(13)
C4 Y1 Y3 C28 21.35(13)
C5 Y1 Y3 C28 6.63(14)
C55 Y1 Y3 C28 -97.02(17)
C54 Y1 Y3 C28 -72.8(2)
C59 Y1 Y3 C28 -105.5(3)
Y4 Y1 Y3 C28 165.34(11)
C58 Y1 Y3 C27 -161.0(5)
C2 Y1 Y3 C27 -0.24(16)
C1 Y1 Y3 C27 -13.6(2)
C3 Y1 Y3 C27 -26.85(16)
C4 Y1 Y3 C27 -59.08(16)
C5 Y1 Y3 C27 -73.79(17)
C55 Y1 Y3 C27 -177.44(19)
C54 Y1 Y3 C27 -153.2(3)
C59 Y1 Y3 C27 174.0(3)
Y4 Y1 Y3 C27 84.91(14)
C58 Y1 Y3 Y4 114.1(4)
C2 Y1 Y3 Y4 -85.16(7)
C1 Y1 Y3 Y4 -98.48(14)
C3 Y1 Y3 Y4 -111.77(7)
C4 Y1 Y3 Y4 -143.99(6)
C5 Y1 Y3 Y4 -158.71(9)
C55 Y1 Y3 Y4 97.64(13)
C54 Y1 Y3 Y4 121.9(2)
C59 Y1 Y3 Y4 89.1(2)
C58 Y1 Y3 Y2 55.0(4)
C2 Y1 Y3 Y2 -144.18(7)
C1 Y1 Y3 Y2 -157.50(14)
C3 Y1 Y3 Y2 -170.79(7)
C4 Y1 Y3 Y2 156.98(6)
C5 Y1 Y3 Y2 142.27(9)
C55 Y1 Y3 Y2 38.61(13)
C54 Y1 Y3 Y2 62.9(2)
C59 Y1 Y3 Y2 30.1(2)
Y4 Y1 Y3 Y2 -59.026(7)
C50 Y2 Y3 C29 115.0(3)
C13 Y2 Y3 C29 -36.58(10)
C17 Y2 Y3 C29 -11.56(10)
C14 Y2 Y3 C29 -66.93(10)
C63 Y2 Y3 C29 89.3(3)
C15 Y2 Y3 C29 -74.40(11)
C16 Y2 Y3 C29 -27.39(13)
C51 Y2 Y3 C29 107.64(12)
C62 Y2 Y3 C29 125.2(7)
C52 Y2 Y3 C29 82.84(18)
C64 Y2 Y3 C29 89.1(3)
Y4 Y2 Y3 C29 -166.25(8)
C50 Y2 Y3 C25 161.7(4)
C13 Y2 Y3 C25 10.1(2)
C17 Y2 Y3 C25 35.1(2)
C14 Y2 Y3 C25 -20.3(2)
C63 Y2 Y3 C25 135.9(4)
C15 Y2 Y3 C25 -27.8(2)
C16 Y2 Y3 C25 19.2(2)
C51 Y2 Y3 C25 154.3(2)
C62 Y2 Y3 C25 171.8(7)
C52 Y2 Y3 C25 129.5(3)
C64 Y2 Y3 C25 135.8(4)
Y4 Y2 Y3 C25 -119.6(2)
C50 Y2 Y3 C26 -160.1(3)
C13 Y2 Y3 C26 48.28(10)
C17 Y2 Y3 C26 73.29(10)
C14 Y2 Y3 C26 17.92(10)
C63 Y2 Y3 C26 174.1(3)
C15 Y2 Y3 C26 10.46(11)
C16 Y2 Y3 C26 57.46(13)
C51 Y2 Y3 C26 -167.51(12)
C62 Y2 Y3 C26 -149.9(7)
C52 Y2 Y3 C26 167.69(18)
C64 Y2 Y3 C26 174.0(3)
Y4 Y2 Y3 C26 -81.40(8)
C50 Y2 Y3 C28 141.0(3)
C13 Y2 Y3 C28 -10.62(8)
C17 Y2 Y3 C28 14.40(8)
C14 Y2 Y3 C28 -40.97(8)
C63 Y2 Y3 C28 115.2(3)
C15 Y2 Y3 C28 -48.44(9)
C16 Y2 Y3 C28 -1.44(11)
C51 Y2 Y3 C28 133.60(11)
C62 Y2 Y3 C28 151.2(7)
C52 Y2 Y3 C28 108.80(17)
C64 Y2 Y3 C28 115.1(3)
Y4 Y2 Y3 C28 -140.30(6)
C50 Y2 Y3 C27 174.8(3)
C13 Y2 Y3 C27 23.22(8)
C17 Y2 Y3 C27 48.24(8)
C14 Y2 Y3 C27 -7.13(8)
C63 Y2 Y3 C27 149.1(3)
C15 Y2 Y3 C27 -14.60(10)
C16 Y2 Y3 C27 32.41(11)
C51 Y2 Y3 C27 167.44(11)
C62 Y2 Y3 C27 -175.0(7)
C52 Y2 Y3 C27 142.64(17)
C64 Y2 Y3 C27 148.9(3)
Y4 Y2 Y3 C27 -106.45(6)
C50 Y2 Y3 Y1 -19.3(3)
C13 Y2 Y3 Y1 -170.90(6)
C17 Y2 Y3 Y1 -145.88(6)
C14 Y2 Y3 Y1 158.75(6)
C63 Y2 Y3 Y1 -45.1(3)
C15 Y2 Y3 Y1 151.28(7)
C16 Y2 Y3 Y1 -161.72(10)
C51 Y2 Y3 Y1 -26.68(9)
C62 Y2 Y3 Y1 -9.1(7)
C52 Y2 Y3 Y1 -51.48(16)
C64 Y2 Y3 Y1 -45.2(3)
Y4 Y2 Y3 Y1 59.424(7)
C50 Y2 Y3 Y4 -78.7(3)
C13 Y2 Y3 Y4 129.68(6)
C17 Y2 Y3 Y4 154.69(6)
C14 Y2 Y3 Y4 99.32(6)
C63 Y2 Y3 Y4 -104.5(3)
C15 Y2 Y3 Y4 91.86(7)
C16 Y2 Y3 Y4 138.86(10)
C51 Y2 Y3 Y4 -86.11(9)
C62 Y2 Y3 Y4 -68.5(7)
C52 Y2 Y3 Y4 -110.91(16)
C64 Y2 Y3 Y4 -104.6(3)
C50 Y2 Y4 C41 -69.0(4)
C13 Y2 Y4 C41 85.12(9)
C17 Y2 Y4 C41 66.78(15)
C14 Y2 Y4 C41 60.05(9)
C63 Y2 Y4 C41 -86.5(3)
C15 Y2 Y4 C41 27.96(9)
C16 Y2 Y4 C41 13.58(10)
C51 Y2 Y4 C41 -97.44(11)
C62 Y2 Y4 C41 -64.5(8)
C52 Y2 Y4 C41 -123.15(15)
C64 Y2 Y4 C41 -113.2(3)
C50 Y2 Y4 C37 -101.6(4)
C13 Y2 Y4 C37 52.46(9)
C17 Y2 Y4 C37 34.12(15)
C14 Y2 Y4 C37 27.39(8)
C63 Y2 Y4 C37 -119.1(3)
C15 Y2 Y4 C37 -4.70(8)
C16 Y2 Y4 C37 -19.08(10)
C51 Y2 Y4 C37 -130.10(11)
C62 Y2 Y4 C37 -97.2(8)
C52 Y2 Y4 C37 -155.81(15)
C64 Y2 Y4 C37 -145.9(3)
C50 Y2 Y4 C38 -132.8(4)
C13 Y2 Y4 C38 21.32(10)
C17 Y2 Y4 C38 2.97(16)
C14 Y2 Y4 C38 -3.76(9)
C63 Y2 Y4 C38 -150.3(3)
C15 Y2 Y4 C38 -35.84(9)
C16 Y2 Y4 C38 -50.22(11)
C51 Y2 Y4 C38 -161.25(12)
C62 Y2 Y4 C38 -128.3(8)
C52 Y2 Y4 C38 173.04(15)
C64 Y2 Y4 C38 -177.0(3)
C50 Y2 Y4 C40 -62.2(4)
C13 Y2 Y4 C40 91.84(14)
C17 Y2 Y4 C40 73.49(19)
C14 Y2 Y4 C40 66.76(14)
C63 Y2 Y4 C40 -79.8(3)
C15 Y2 Y4 C40 34.68(14)
C16 Y2 Y4 C40 20.30(15)
C51 Y2 Y4 C40 -90.72(15)
C62 Y2 Y4 C40 -57.8(8)
C52 Y2 Y4 C40 -116.44(18)
C64 Y2 Y4 C40 -106.5(3)
C50 Y2 Y4 C39 -139.7(4)
C13 Y2 Y4 C39 14.41(15)
C17 Y2 Y4 C39 -3.94(19)
C14 Y2 Y4 C39 -10.67(14)
C63 Y2 Y4 C39 -157.2(3)
C15 Y2 Y4 C39 -42.75(14)
C16 Y2 Y4 C39 -57.14(15)
C51 Y2 Y4 C39 -168.16(16)
C62 Y2 Y4 C39 -135.3(8)
C52 Y2 Y4 C39 166.13(19)
C64 Y2 Y4 C39 176.1(3)
C50 Y2 Y4 Y1 71.6(4)
C13 Y2 Y4 Y1 -134.33(7)
C17 Y2 Y4 Y1 -152.68(14)
C14 Y2 Y4 Y1 -159.41(6)
C63 Y2 Y4 Y1 54.1(3)
C15 Y2 Y4 Y1 168.51(6)
C16 Y2 Y4 Y1 154.13(8)
C51 Y2 Y4 Y1 43.11(9)
C62 Y2 Y4 Y1 76.0(8)
C52 Y2 Y4 Y1 17.39(13)
C64 Y2 Y4 Y1 27.3(3)
C50 Y2 Y4 Y3 130.8(4)
C13 Y2 Y4 Y3 -75.12(7)
C17 Y2 Y4 Y3 -93.47(14)
C14 Y2 Y4 Y3 -100.20(6)
C63 Y2 Y4 Y3 113.3(3)
C15 Y2 Y4 Y3 -132.28(6)
C16 Y2 Y4 Y3 -146.67(8)
C51 Y2 Y4 Y3 102.31(9)
C62 Y2 Y4 Y3 135.2(8)
C52 Y2 Y4 Y3 76.60(13)
C64 Y2 Y4 Y3 86.5(3)
C58 Y1 Y4 C41 101.8(4)
C2 Y1 Y4 C41 -42.87(9)
C1 Y1 Y4 C41 -13.26(9)
C3 Y1 Y4 C41 -72.92(10)
C4 Y1 Y4 C41 -78.16(13)
C5 Y1 Y4 C41 -16.25(14)
C55 Y1 Y4 C41 82.46(15)
C54 Y1 Y4 C41 112.4(2)
C59 Y1 Y4 C41 98.8(2)
Y3 Y1 Y4 C41 -169.17(7)
C58 Y1 Y4 C37 124.7(4)
C2 Y1 Y4 C37 -19.9(2)
C1 Y1 Y4 C37 9.7(2)
C3 Y1 Y4 C37 -50.0(2)
C4 Y1 Y4 C37 -55.2(2)
C5 Y1 Y4 C37 6.7(3)
C55 Y1 Y4 C37 105.4(3)
C54 Y1 Y4 C37 135.3(3)
C59 Y1 Y4 C37 121.7(3)
Y3 Y1 Y4 C37 -146.2(2)
C58 Y1 Y4 C38 -172.8(4)
C2 Y1 Y4 C38 42.53(11)
C1 Y1 Y4 C38 72.14(11)
C3 Y1 Y4 C38 12.48(12)
C4 Y1 Y4 C38 7.24(14)
C5 Y1 Y4 C38 69.15(15)
C55 Y1 Y4 C38 167.86(16)
C54 Y1 Y4 C38 -162.2(2)
C59 Y1 Y4 C38 -175.8(2)
Y3 Y1 Y4 C38 -83.77(10)
C58 Y1 Y4 C40 130.9(4)
C2 Y1 Y4 C40 -13.72(8)
C1 Y1 Y4 C40 15.90(8)
C3 Y1 Y4 C40 -43.76(9)
C4 Y1 Y4 C40 -49.00(12)
C5 Y1 Y4 C40 12.91(13)
C55 Y1 Y4 C40 111.62(14)
C54 Y1 Y4 C40 141.5(2)
C59 Y1 Y4 C40 127.9(2)
Y3 Y1 Y4 C40 -140.02(6)
C58 Y1 Y4 C39 165.1(4)
C2 Y1 Y4 C39 20.45(9)
C1 Y1 Y4 C39 50.06(9)
C3 Y1 Y4 C39 -9.60(9)
C4 Y1 Y4 C39 -14.84(12)
C5 Y1 Y4 C39 47.07(13)
C55 Y1 Y4 C39 145.78(14)
C54 Y1 Y4 C39 175.7(2)
C59 Y1 Y4 C39 162.1(2)
Y3 Y1 Y4 C39 -105.85(6)
C58 Y1 Y4 Y2 -29.2(4)
C2 Y1 Y4 Y2 -173.81(6)
C1 Y1 Y4 Y2 -144.20(6)
C3 Y1 Y4 Y2 156.14(7)
C4 Y1 Y4 Y2 150.90(10)
C5 Y1 Y4 Y2 -147.19(12)
C55 Y1 Y4 Y2 -48.48(13)
C54 Y1 Y4 Y2 -18.6(2)
C59 Y1 Y4 Y2 -32.2(2)
Y3 Y1 Y4 Y2 59.885(6)
C58 Y1 Y4 Y3 -89.0(4)
C2 Y1 Y4 Y3 126.30(6)
C1 Y1 Y4 Y3 155.91(6)
C3 Y1 Y4 Y3 96.25(7)
C4 Y1 Y4 Y3 91.02(10)
C5 Y1 Y4 Y3 152.93(12)
C55 Y1 Y4 Y3 -108.36(13)
C54 Y1 Y4 Y3 -78.5(2)
C59 Y1 Y4 Y3 -92.1(2)
C29 Y3 Y4 C41 48.5(2)
C25 Y3 Y4 C41 57.46(19)
C26 Y3 Y4 C41 30.11(18)
C28 Y3 Y4 C41 -15.51(19)
C27 Y3 Y4 C41 -1.98(19)
Y1 Y3 Y4 C41 153.47(17)
Y2 Y3 Y4 C41 -107.17(17)
C29 Y3 Y4 C37 64.21(16)
C25 Y3 Y4 C37 73.13(10)
C26 Y3 Y4 C37 45.78(10)
C28 Y3 Y4 C37 0.16(12)
C27 Y3 Y4 C37 13.69(10)
Y1 Y3 Y4 C37 169.14(8)
Y2 Y3 Y4 C37 -91.50(8)
C29 Y3 Y4 C38 37.31(16)
C25 Y3 Y4 C38 46.23(10)
C26 Y3 Y4 C38 18.88(9)
C28 Y3 Y4 C38 -26.74(11)
C27 Y3 Y4 C38 -13.21(9)
Y1 Y3 Y4 C38 142.24(7)
Y2 Y3 Y4 C38 -118.40(7)
C29 Y3 Y4 C40 -14.75(17)
C25 Y3 Y4 C40 -5.84(11)
C26 Y3 Y4 C40 -33.18(11)
C28 Y3 Y4 C40 -78.80(12)
C27 Y3 Y4 C40 -65.27(11)
Y1 Y3 Y4 C40 90.18(9)
Y2 Y3 Y4 C40 -170.47(9)
C29 Y3 Y4 C39 3.61(16)
C25 Y3 Y4 C39 12.52(10)
C26 Y3 Y4 C39 -14.82(9)
C28 Y3 Y4 C39 -60.44(11)
C27 Y3 Y4 C39 -46.91(9)
Y1 Y3 Y4 C39 108.54(7)
Y2 Y3 Y4 C39 -152.11(7)
C29 Y3 Y4 Y2 155.71(14)
C25 Y3 Y4 Y2 164.63(7)
C26 Y3 Y4 Y2 137.28(6)
C28 Y3 Y4 Y2 91.66(9)
C27 Y3 Y4 Y2 105.19(6)
Y1 Y3 Y4 Y2 -99.355(7)
C29 Y3 Y4 Y1 -104.93(14)
C25 Y3 Y4 Y1 -96.02(7)
C26 Y3 Y4 Y1 -123.36(6)
C28 Y3 Y4 Y1 -168.98(9)
C27 Y3 Y4 Y1 -155.45(6)
Y2 Y3 Y4 Y1 99.355(7)
C12 Si3 C1 C2 -63.5(2)
C10 Si3 C1 C2 56.0(2)
C11 Si3 C1 C2 176.0(2)
C12 Si3 C1 C5 96.5(2)
C10 Si3 C1 C5 -144.1(2)
C11 Si3 C1 C5 -24.0(3)
C12 Si3 C1 Y1 -159.79(15)
C10 Si3 C1 Y1 -40.33(19)
C11 Si3 C1 Y1 79.72(17)
C58 Y1 C1 C2 168.3(4)
C3 Y1 C1 C2 36.33(14)
C4 Y1 C1 C2 75.83(16)
C5 Y1 C1 C2 111.1(2)
C55 Y1 C1 C2 -174.51(18)
C54 Y1 C1 C2 159.3(2)
C59 Y1 C1 C2 -167.9(3)
Y3 Y1 C1 C2 20.2(2)
Y4 Y1 C1 C2 -66.13(15)
C58 Y1 C1 C5 57.1(4)
C2 Y1 C1 C5 -111.1(2)
C3 Y1 C1 C5 -74.79(16)
C4 Y1 C1 C5 -35.30(14)
C55 Y1 C1 C5 74.36(18)
C54 Y1 C1 C5 48.1(2)
C59 Y1 C1 C5 81.0(3)
Y3 Y1 C1 C5 -90.96(19)
Y4 Y1 C1 C5 -177.26(12)
C58 Y1 C1 Si3 -70.6(4)
C2 Y1 C1 Si3 121.2(2)
C3 Y1 C1 Si3 157.51(19)
C4 Y1 C1 Si3 -162.99(19)
C5 Y1 C1 Si3 -127.7(2)
C55 Y1 C1 Si3 -53.34(18)
C54 Y1 C1 Si3 -79.6(2)
C59 Y1 C1 Si3 -46.7(3)
Y3 Y1 C1 Si3 141.35(10)
Y4 Y1 C1 Si3 55.05(16)
C5 C1 C2 C3 1.6(3)
Si3 C1 C2 C3 165.28(18)
Y1 C1 C2 C3 -68.58(18)
C5 C1 C2 C6 -171.4(3)
Si3 C1 C2 C6 -7.8(4)
Y1 C1 C2 C6 118.4(3)
C5 C1 C2 Y1 70.19(16)
Si3 C1 C2 Y1 -126.14(18)
C58 Y1 C2 C3 100.2(5)
C1 Y1 C2 C3 114.8(2)
C4 Y1 C2 C3 36.91(15)
C5 Y1 C2 C3 76.23(16)
C55 Y1 C2 C3 120.90(19)
C54 Y1 C2 C3 88.0(3)
C59 Y1 C2 C3 132.6(4)
Y3 Y1 C2 C3 -56.23(17)
Y4 Y1 C2 C3 -119.74(14)
C58 Y1 C2 C1 -14.6(5)
C3 Y1 C2 C1 -114.8(2)
C4 Y1 C2 C1 -77.85(15)
C5 Y1 C2 C1 -38.53(13)
C55 Y1 C2 C1 6.1(2)
C54 Y1 C2 C1 -26.7(3)
C59 Y1 C2 C1 17.8(4)
Y3 Y1 C2 C1 -170.99(11)
Y4 Y1 C2 C1 125.50(13)
C58 Y1 C2 C6 -138.8(5)
C1 Y1 C2 C6 -124.2(3)
C3 Y1 C2 C6 121.0(3)
C4 Y1 C2 C6 157.9(3)
C5 Y1 C2 C6 -162.8(3)
C55 Y1 C2 C6 -118.1(2)
C54 Y1 C2 C6 -151.0(3)
C59 Y1 C2 C6 -106.4(4)
Y3 Y1 C2 C6 64.8(2)
Y4 Y1 C2 C6 1.3(2)
C1 C2 C3 C4 -0.8(3)
C6 C2 C3 C4 172.5(2)
Y1 C2 C3 C4 -68.89(18)
C1 C2 C3 C7 -173.7(3)
C6 C2 C3 C7 -0.4(4)
Y1 C2 C3 C7 118.2(3)
C1 C2 C3 Y1 68.09(17)
C6 C2 C3 Y1 -118.6(3)
C58 Y1 C3 C2 -102.9(4)
C1 Y1 C3 C2 -37.27(14)
C4 Y1 C3 C2 -114.2(2)
C5 Y1 C3 C2 -77.67(16)
C55 Y1 C3 C2 -78.2(2)
C54 Y1 C3 C2 -114.1(3)
C59 Y1 C3 C2 -91.2(5)
Y3 Y1 C3 C2 136.75(14)
Y4 Y1 C3 C2 71.27(15)
C58 Y1 C3 C4 11.3(4)
C2 Y1 C3 C4 114.2(2)
C1 Y1 C3 C4 76.92(16)
C5 Y1 C3 C4 36.51(14)
C55 Y1 C3 C4 36.0(2)
C54 Y1 C3 C4 0.1(3)
C59 Y1 C3 C4 23.0(5)
Y3 Y1 C3 C4 -109.06(14)
Y4 Y1 C3 C4 -174.54(13)
C58 Y1 C3 C7 135.3(5)
C2 Y1 C3 C7 -121.8(3)
C1 Y1 C3 C7 -159.1(3)
C4 Y1 C3 C7 124.0(3)
C5 Y1 C3 C7 160.5(3)
C55 Y1 C3 C7 160.0(3)
C54 Y1 C3 C7 124.1(3)
C59 Y1 C3 C7 147.0(5)
Y3 Y1 C3 C7 15.0(3)
Y4 Y1 C3 C7 -50.5(3)
C2 C3 C4 C5 -0.4(3)
C7 C3 C4 C5 172.5(3)
Y1 C3 C4 C5 -67.51(17)
C2 C3 C4 C8 -173.3(2)
C7 C3 C4 C8 -0.5(4)
Y1 C3 C4 C8 119.6(3)
C2 C3 C4 Y1 67.14(18)
C7 C3 C4 Y1 -120.0(3)
C58 Y1 C4 C5 -56.4(4)
C2 Y1 C4 C5 77.33(16)
C1 Y1 C4 C5 36.46(14)
C3 Y1 C4 C5 114.4(2)
C55 Y1 C4 C5 -37.64(19)
C54 Y1 C4 C5 -65.6(2)
C59 Y1 C4 C5 -52.9(3)
Y3 Y1 C4 C5 -162.49(12)
Y4 Y1 C4 C5 123.51(14)
C58 Y1 C4 C3 -170.8(4)
C2 Y1 C4 C3 -37.04(15)
C1 Y1 C4 C3 -77.92(16)
C5 Y1 C4 C3 -114.4(2)
C55 Y1 C4 C3 -152.01(19)
C54 Y1 C4 C3 -179.9(2)
C59 Y1 C4 C3 -167.2(3)
Y3 Y1 C4 C3 83.14(15)
Y4 Y1 C4 C3 9.1(2)
C58 Y1 C4 C8 66.3(4)
C2 Y1 C4 C8 -160.0(3)
C1 Y1 C4 C8 159.2(3)
C3 Y1 C4 C8 -122.9(3)
C5 Y1 C4 C8 122.7(3)
C55 Y1 C4 C8 85.1(3)
C54 Y1 C4 C8 57.1(3)
C59 Y1 C4 C8 69.8(3)
Y3 Y1 C4 C8 -39.8(2)
Y4 Y1 C4 C8 -113.8(2)
C3 C4 C5 C1 1.4(3)
C8 C4 C5 C1 174.4(2)
Y1 C4 C5 C1 -64.91(17)
C3 C4 C5 C9 -169.9(2)
C8 C4 C5 C9 3.2(4)
Y1 C4 C5 C9 123.8(2)
C3 C4 C5 Y1 66.30(17)
C8 C4 C5 Y1 -120.7(3)
C2 C1 C5 C4 -1.8(3)
Si3 C1 C5 C4 -164.78(18)
Y1 C1 C5 C4 66.40(18)
C2 C1 C5 C9 169.0(2)
Si3 C1 C5 C9 6.1(4)
Y1 C1 C5 C9 -122.8(3)
C2 C1 C5 Y1 -68.24(16)
Si3 C1 C5 Y1 128.82(19)
C58 Y1 C5 C4 122.2(4)
C2 Y1 C5 C4 -77.25(16)
C1 Y1 C5 C4 -116.3(2)
C3 Y1 C5 C4 -37.09(15)
C55 Y1 C5 C4 142.5(2)
C54 Y1 C5 C4 112.0(2)
C59 Y1 C5 C4 136.3(3)
Y3 Y1 C5 C4 27.15(19)
Y4 Y1 C5 C4 -111.28(16)
C58 Y1 C5 C1 -121.5(4)
C2 Y1 C5 C1 39.00(14)
C3 Y1 C5 C1 79.17(16)
C4 Y1 C5 C1 116.3(2)
C55 Y1 C5 C1 -101.26(19)
C54 Y1 C5 C1 -131.7(2)
C59 Y1 C5 C1 -107.4(3)
Y3 Y1 C5 C1 143.40(11)
Y4 Y1 C5 C1 5.0(2)
C58 Y1 C5 C9 1.9(4)
C2 Y1 C5 C9 162.4(3)
C1 Y1 C5 C9 123.4(3)
C3 Y1 C5 C9 -157.4(3)
C4 Y1 C5 C9 -120.3(3)
C55 Y1 C5 C9 22.1(2)
C54 Y1 C5 C9 -8.3(3)
C59 Y1 C5 C9 16.0(3)
Y3 Y1 C5 C9 -93.2(2)
Y4 Y1 C5 C9 128.38(19)
C50 Y2 C13 C14 96.2(4)
C17 Y2 C13 C14 114.8(2)
C63 Y2 C13 C14 119.5(3)
C15 Y2 C13 C14 37.35(14)
C16 Y2 C13 C14 76.36(15)
C51 Y2 C13 C14 131.71(19)
C62 Y2 C13 C14 87.6(8)
C52 Y2 C13 C14 159.3(2)
C64 Y2 C13 C14 149.4(4)
Y4 Y2 C13 C14 -52.23(16)
C50 Y2 C13 C17 -18.6(4)
C14 Y2 C13 C17 -114.8(2)
C63 Y2 C13 C17 4.7(3)
C15 Y2 C13 C17 -77.45(15)
C16 Y2 C13 C17 -38.44(13)
C51 Y2 C13 C17 16.9(2)
C62 Y2 C13 C17 -27.2(8)
C52 Y2 C13 C17 44.5(2)
C64 Y2 C13 C17 34.6(4)
Y4 Y2 C13 C17 -167.03(11)
C50 Y2 C13 C18 -142.5(4)
C17 Y2 C13 C18 -123.9(3)
C14 Y2 C13 C18 121.3(3)
C63 Y2 C13 C18 -119.2(3)
C15 Y2 C13 C18 158.7(2)
C16 Y2 C13 C18 -162.3(2)
C51 Y2 C13 C18 -106.9(2)
C62 Y2 C13 C18 -151.0(8)
C52 Y2 C13 C18 -79.4(3)
C64 Y2 C13 C18 -89.2(4)
Y4 Y2 C13 C18 69.1(2)
C17 C13 C14 C15 -1.6(3)
C18 C13 C14 C15 170.9(2)
Y2 C13 C14 C15 -69.76(17)
C17 C13 C14 C19 -174.5(2)
C18 C13 C14 C19 -2.0(4)
Y2 C13 C14 C19 117.4(2)
C17 C13 C14 Y2 68.11(17)
C18 C13 C14 Y2 -119.3(2)
C50 Y2 C14 C13 -105.2(3)
C17 Y2 C14 C13 -37.31(13)
C63 Y2 C14 C13 -78.3(4)
C15 Y2 C14 C13 -113.4(2)
C16 Y2 C14 C13 -77.37(15)
C51 Y2 C14 C13 -92.5(3)
C62 Y2 C14 C13 -114.1(6)
C52 Y2 C14 C13 -34.8(3)
C64 Y2 C14 C13 -53.0(6)
Y4 Y2 C14 C13 139.49(13)
C50 Y2 C14 C15 8.2(3)
C13 Y2 C14 C15 113.4(2)
C17 Y2 C14 C15 76.12(15)
C63 Y2 C14 C15 35.2(4)
C16 Y2 C14 C15 36.07(13)
C51 Y2 C14 C15 21.0(3)
C62 Y2 C14 C15 -0.7(6)
C52 Y2 C14 C15 78.6(3)
C64 Y2 C14 C15 60.5(6)
Y4 Y2 C14 C15 -107.07(13)
C50 Y2 C14 C19 132.4(3)
C13 Y2 C14 C19 -122.4(3)
C17 Y2 C14 C19 -159.7(3)
C63 Y2 C14 C19 159.4(4)
C15 Y2 C14 C19 124.2(3)
C16 Y2 C14 C19 160.3(3)
C51 Y2 C14 C19 145.2(3)
C62 Y2 C14 C19 123.5(6)
C52 Y2 C14 C19 -157.2(3)
C64 Y2 C14 C19 -175.3(6)
Y4 Y2 C14 C19 17.1(2)
C13 C14 C15 C16 -0.4(3)
C19 C14 C15 C16 172.5(2)
Y2 C14 C15 C16 -67.70(17)
C13 C14 C15 C20 -171.6(2)
C19 C14 C15 C20 1.3(4)
Y2 C14 C15 C20 121.1(2)
C13 C14 C15 Y2 67.30(17)
C19 C14 C15 Y2 -119.8(2)
C50 Y2 C15 C16 -58.4(3)
C13 Y2 C15 C16 77.20(15)
C17 Y2 C15 C16 36.03(13)
C14 Y2 C15 C16 114.7(2)
C63 Y2 C15 C16 -37.2(3)
C51 Y2 C15 C16 -53.58(19)
C62 Y2 C15 C16 -65.9(5)
C52 Y2 C15 C16 -20.0(3)
C64 Y2 C15 C16 -30.6(4)
Y4 Y2 C15 C16 -161.51(12)
C50 Y2 C15 C14 -173.1(3)
C13 Y2 C15 C14 -37.51(13)
C17 Y2 C15 C14 -78.68(15)
C63 Y2 C15 C14 -151.9(3)
C16 Y2 C15 C14 -114.7(2)
C51 Y2 C15 C14 -168.29(16)
C62 Y2 C15 C14 179.4(5)
C52 Y2 C15 C14 -134.7(2)
C64 Y2 C15 C14 -145.3(4)
Y4 Y2 C15 C14 83.78(14)
C50 Y2 C15 C20 65.6(3)
C13 Y2 C15 C20 -158.8(3)
C17 Y2 C15 C20 160.0(3)
C14 Y2 C15 C20 -121.3(3)
C63 Y2 C15 C20 86.8(3)
C16 Y2 C15 C20 124.0(3)
C51 Y2 C15 C20 70.4(3)
C62 Y2 C15 C20 58.1(6)
C52 Y2 C15 C20 104.0(3)
C64 Y2 C15 C20 93.4(4)
Y4 Y2 C15 C20 -37.5(2)
C14 C15 C16 C17 2.3(3)
C20 C15 C16 C17 173.4(2)
Y2 C15 C16 C17 -63.19(16)
C14 C15 C16 C21 -168.3(2)
C20 C15 C16 C21 2.8(4)
Y2 C15 C16 C21 126.2(2)
C14 C15 C16 Y2 65.49(17)
C20 C15 C16 Y2 -123.4(3)
C50 Y2 C16 C15 118.9(3)
C13 Y2 C16 C15 -77.61(15)
C17 Y2 C16 C15 -117.0(2)
C14 Y2 C16 C15 -37.17(14)
C63 Y2 C16 C15 142.1(3)
C51 Y2 C16 C15 135.42(17)
C62 Y2 C16 C15 111.4(6)
C52 Y2 C16 C15 164.85(19)
C64 Y2 C16 C15 155.5(3)
Y4 Y2 C16 C15 27.31(18)
C50 Y2 C16 C17 -124.0(3)
C13 Y2 C16 C17 39.42(14)
C14 Y2 C16 C17 79.86(15)
C63 Y2 C16 C17 -100.9(3)
C15 Y2 C16 C17 117.0(2)
C51 Y2 C16 C17 -107.56(16)
C62 Y2 C16 C17 -131.6(6)
C52 Y2 C16 C17 -78.1(2)
C64 Y2 C16 C17 -87.4(3)
Y4 Y2 C16 C17 144.33(11)
C50 Y2 C16 C21 0.1(3)
C13 Y2 C16 C21 163.5(3)
C17 Y2 C16 C21 124.1(3)
C14 Y2 C16 C21 -156.1(3)
C63 Y2 C16 C21 23.2(3)
C15 Y2 C16 C21 -118.9(3)
C51 Y2 C16 C21 16.5(2)
C62 Y2 C16 C21 -7.5(6)
C52 Y2 C16 C21 46.0(3)
C64 Y2 C16 C21 36.6(4)
Y4 Y2 C16 C21 -91.6(2)
C15 C16 C17 C13 -3.2(3)
C21 C16 C17 C13 166.6(2)
Y2 C16 C17 C13 -68.49(15)
C15 C16 C17 Si4 -172.14(18)
C21 C16 C17 Si4 -2.3(4)
Y2 C16 C17 Si4 122.6(2)
C15 C16 C17 Y2 65.26(17)
C21 C16 C17 Y2 -124.9(2)
C14 C13 C17 C16 3.0(3)
C18 C13 C17 C16 -169.3(2)
Y2 C13 C17 C16 71.66(16)
C14 C13 C17 Si4 172.50(17)
C18 C13 C17 Si4 0.2(4)
Y2 C13 C17 Si4 -118.83(17)
C14 C13 C17 Y2 -68.67(17)
C18 C13 C17 Y2 119.0(3)
C23 Si4 C17 C16 96.2(3)
C22 Si4 C17 C16 -141.2(2)
C24 Si4 C17 C16 -22.7(3)
C23 Si4 C17 C13 -70.8(2)
C22 Si4 C17 C13 51.8(3)
C24 Si4 C17 C13 170.2(2)
C23 Si4 C17 Y2 -162.48(17)
C22 Si4 C17 Y2 -39.9(2)
C24 Si4 C17 Y2 78.54(19)
C50 Y2 C17 C16 54.0(3)
C13 Y2 C17 C16 -110.8(2)
C14 Y2 C17 C16 -74.46(15)
C63 Y2 C17 C16 73.4(3)
C15 Y2 C17 C16 -34.80(13)
C51 Y2 C17 C16 80.67(17)
C62 Y2 C17 C16 48.0(7)
C52 Y2 C17 C16 106.89(19)
C64 Y2 C17 C16 97.3(3)
Y4 Y2 C17 C16 -82.67(19)
C50 Y2 C17 C13 164.8(3)
C14 Y2 C17 C13 36.37(14)
C63 Y2 C17 C13 -175.7(3)
C15 Y2 C17 C13 76.04(15)
C16 Y2 C17 C13 110.8(2)
C51 Y2 C17 C13 -168.49(16)
C62 Y2 C17 C13 158.8(7)
C52 Y2 C17 C13 -142.28(18)
C64 Y2 C17 C13 -151.8(3)
Y4 Y2 C17 C13 28.2(2)
C50 Y2 C17 Si4 -74.5(3)
C13 Y2 C17 Si4 120.7(2)
C14 Y2 C17 Si4 157.06(18)
C63 Y2 C17 Si4 -55.0(3)
C15 Y2 C17 Si4 -163.28(18)
C16 Y2 C17 Si4 -128.5(2)
C51 Y2 C17 Si4 -47.81(17)
C62 Y2 C17 Si4 -80.5(7)
C52 Y2 C17 Si4 -21.59(18)
C64 Y2 C17 Si4 -31.2(3)
Y4 Y2 C17 Si4 148.85(8)
C29 Y3 C25 C26 114.9(2)
C28 Y3 C25 C26 76.30(15)
C27 Y3 C25 C26 36.88(14)
Y1 Y3 C25 C26 -126.74(13)
Y4 Y3 C25 C26 -58.83(15)
Y2 Y3 C25 C26 52.2(3)
C26 Y3 C25 C29 -114.9(2)
C28 Y3 C25 C29 -38.59(13)
C27 Y3 C25 C29 -78.01(15)
Y1 Y3 C25 C29 118.37(13)
Y4 Y3 C25 C29 -173.72(11)
Y2 Y3 C25 C29 -62.7(3)
C29 Y3 C25 C30 -123.3(3)
C26 Y3 C25 C30 121.8(3)
C28 Y3 C25 C30 -161.9(2)
C27 Y3 C25 C30 158.7(2)
Y1 Y3 C25 C30 -4.9(2)
Y4 Y3 C25 C30 63.0(2)
Y2 Y3 C25 C30 174.08(14)
C29 C25 C26 C27 -1.3(3)
C30 C25 C26 C27 173.3(2)
Y3 C25 C26 C27 -68.23(16)
C29 C25 C26 C31 -174.4(2)
C30 C25 C26 C31 0.2(4)
Y3 C25 C26 C31 118.7(2)
C29 C25 C26 Y3 66.91(15)
C30 C25 C26 Y3 -118.5(2)
C29 Y3 C26 C25 -37.42(13)
C28 Y3 C26 C25 -78.10(15)
C27 Y3 C26 C25 -114.5(2)
Y1 Y3 C26 C25 68.97(15)
Y4 Y3 C26 C25 133.99(13)
Y2 Y3 C26 C25 -162.82(11)
C29 Y3 C26 C27 77.12(15)
C25 Y3 C26 C27 114.5(2)
C28 Y3 C26 C27 36.44(14)
Y1 Y3 C26 C27 -176.49(11)
Y4 Y3 C26 C27 -111.48(13)
Y2 Y3 C26 C27 -48.28(17)
C29 Y3 C26 C31 -160.0(2)
C25 Y3 C26 C31 -122.6(3)
C28 Y3 C26 C31 159.3(2)
C27 Y3 C26 C31 122.9(3)
Y1 Y3 C26 C31 -53.6(2)
Y4 Y3 C26 C31 11.4(2)
Y2 Y3 C26 C31 74.6(2)
C25 C26 C27 C28 0.1(3)
C31 C26 C27 C28 173.2(2)
Y3 C26 C27 C28 -66.29(16)
C25 C26 C27 C32 -173.3(2)
C31 C26 C27 C32 -0.1(4)
Y3 C26 C27 C32 120.3(2)
C25 C26 C27 Y3 66.37(16)
C31 C26 C27 Y3 -120.5(2)
C29 Y3 C27 C28 36.89(13)
C25 Y3 C27 C28 77.97(15)
C26 Y3 C27 C28 114.7(2)
Y1 Y3 C27 C28 122.19(15)
Y4 Y3 C27 C28 -164.58(12)
Y2 Y3 C27 C28 -97.93(14)
C29 Y3 C27 C26 -77.84(15)
C25 Y3 C27 C26 -36.77(13)
C28 Y3 C27 C26 -114.7(2)
Y1 Y3 C27 C26 7.5(2)
Y4 Y3 C27 C26 80.69(14)
Y2 Y3 C27 C26 147.34(12)
C29 Y3 C27 C32 161.0(2)
C25 Y3 C27 C32 -158.0(2)
C26 Y3 C27 C32 -121.2(3)
C28 Y3 C27 C32 124.1(3)
Y1 Y3 C27 C32 -113.7(2)
Y4 Y3 C27 C32 -40.5(2)
Y2 Y3 C27 C32 26.2(2)
C26 C27 C28 C29 1.2(3)
C32 C27 C28 C29 174.4(2)
Y3 C27 C28 C29 -64.79(15)
C26 C27 C28 C33 -168.1(2)
C32 C27 C28 C33 5.0(4)
Y3 C27 C28 C33 125.9(2)
C26 C27 C28 Y3 65.97(16)
C32 C27 C28 Y3 -120.8(2)
C29 Y3 C28 C27 -115.7(2)
C25 Y3 C28 C27 -76.77(15)
C26 Y3 C28 C27 -36.92(14)
Y1 Y3 C28 C27 -133.23(13)
Y4 Y3 C28 C27 24.49(18)
Y2 Y3 C28 C27 96.89(13)
C25 Y3 C28 C29 38.96(13)
C26 Y3 C28 C29 78.81(14)
C27 Y3 C28 C29 115.7(2)
Y1 Y3 C28 C29 -17.5(2)
Y4 Y3 C28 C29 140.22(11)
Y2 Y3 C28 C29 -147.38(11)
C29 Y3 C28 C33 120.4(3)
C25 Y3 C28 C33 159.4(2)
C26 Y3 C28 C33 -160.8(3)
C27 Y3 C28 C33 -123.9(3)
Y1 Y3 C28 C33 102.9(2)
Y4 Y3 C28 C33 -99.4(2)
Y2 Y3 C28 C33 -27.0(2)
C27 C28 C29 C25 -2.0(2)
C33 C28 C29 C25 167.4(2)
Y3 C28 C29 C25 -69.24(14)
C27 C28 C29 Si1 178.69(16)
C33 C28 C29 Si1 -11.9(3)
Y3 C28 C29 Si1 111.39(16)
C27 C28 C29 Y3 67.29(16)
C33 C28 C29 Y3 -123.3(2)
C26 C25 C29 C28 2.0(2)
C30 C25 C29 C28 -172.4(2)
Y3 C25 C29 C28 70.63(14)
C26 C25 C29 Si1 -178.69(17)
C30 C25 C29 Si1 6.9(4)
Y3 C25 C29 Si1 -110.06(19)
C26 C25 C29 Y3 -68.63(16)
C30 C25 C29 Y3 116.9(2)
C34 Si1 C29 C28 -177.40(18)
C36 Si1 C29 C28 63.0(2)
C35 Si1 C29 C28 -58.1(2)
C34 Si1 C29 C25 3.4(3)
C36 Si1 C29 C25 -116.2(2)
C35 Si1 C29 C25 122.7(2)
C34 Si1 C29 Y3 -87.30(14)
C36 Si1 C29 Y3 153.15(12)
C35 Si1 C29 Y3 32.04(15)
C25 Y3 C29 C28 -111.30(19)
C26 Y3 C29 C28 -75.17(14)
C27 Y3 C29 C28 -35.60(13)
Y1 Y3 C29 C28 170.98(11)
Y4 Y3 C29 C28 -97.68(17)
Y2 Y3 C29 C28 49.01(16)
C26 Y3 C29 C25 36.13(14)
C28 Y3 C29 C25 111.30(19)
C27 Y3 C29 C25 75.70(15)
Y1 Y3 C29 C25 -77.72(14)
Y4 Y3 C29 C25 13.6(2)
Y2 Y3 C29 C25 160.31(11)
C25 Y3 C29 Si1 127.7(2)
C26 Y3 C29 Si1 163.85(16)
C28 Y3 C29 Si1 -120.97(18)
C27 Y3 C29 Si1 -156.57(16)
Y1 Y3 C29 Si1 50.01(13)
Y4 Y3 C29 Si1 141.35(8)
Y2 Y3 C29 Si1 -71.96(14)
C41 Y4 C37 C38 115.7(2)
C40 Y4 C37 C38 77.00(16)
C39 Y4 C37 C38 37.21(15)
Y2 Y4 C37 C38 -123.48(14)
Y1 Y4 C37 C38 84.3(3)
Y3 Y4 C37 C38 -55.51(17)
C38 Y4 C37 C41 -115.7(2)
C40 Y4 C37 C41 -38.73(13)
C39 Y4 C37 C41 -78.52(15)
Y2 Y4 C37 C41 120.78(13)
Y1 Y4 C37 C41 -31.5(3)
Y3 Y4 C37 C41 -171.25(11)
C41 Y4 C37 C42 -123.3(3)
C38 Y4 C37 C42 120.9(3)
C40 Y4 C37 C42 -162.1(2)
C39 Y4 C37 C42 158.1(2)
Y2 Y4 C37 C42 -2.5(2)
Y1 Y4 C37 C42 -154.79(18)
Y3 Y4 C37 C42 65.4(2)
C41 C37 C38 C39 -1.6(3)
C42 C37 C38 C39 174.6(2)
Y4 C37 C38 C39 -67.46(17)
C41 C37 C38 C43 -173.9(2)
C42 C37 C38 C43 2.3(4)
Y4 C37 C38 C43 120.2(3)
C41 C37 C38 Y4 65.88(16)
C42 C37 C38 Y4 -117.9(2)
C41 Y4 C38 C37 -36.84(14)
C40 Y4 C38 C37 -77.42(15)
C39 Y4 C38 C37 -114.4(2)
Y2 Y4 C38 C37 71.20(15)
Y1 Y4 C38 C37 -154.15(12)
Y3 Y4 C38 C37 138.97(13)
C41 Y4 C38 C39 77.54(15)
C37 Y4 C38 C39 114.4(2)
C40 Y4 C38 C39 36.97(14)
Y2 Y4 C38 C39 -174.42(12)
Y1 Y4 C38 C39 -39.77(19)
Y3 Y4 C38 C39 -106.64(14)
C41 Y4 C38 C43 -160.0(3)
C37 Y4 C38 C43 -123.2(3)
C40 Y4 C38 C43 159.4(3)
C39 Y4 C38 C43 122.4(3)
Y2 Y4 C38 C43 -52.0(3)
Y1 Y4 C38 C43 82.7(3)
Y3 Y4 C38 C43 15.8(3)
C37 C38 C39 C40 -0.4(3)
C43 C38 C39 C40 172.0(2)
Y4 C38 C39 C40 -67.68(16)
C37 C38 C39 C44 -175.1(2)
C43 C38 C39 C44 -2.7(4)
Y4 C38 C39 C44 117.7(2)
C37 C38 C39 Y4 67.25(17)
C43 C38 C39 Y4 -120.3(2)
C41 Y4 C39 C40 36.46(14)
C37 Y4 C39 C40 77.15(15)
C38 Y4 C39 C40 113.8(2)
Y2 Y4 C39 C40 124.91(15)
Y1 Y4 C39 C40 -90.78(14)
Y3 Y4 C39 C40 -158.88(13)
C41 Y4 C39 C38 -77.38(16)
C37 Y4 C39 C38 -36.69(14)
C40 Y4 C39 C38 -113.8(2)
Y2 Y4 C39 C38 11.1(2)
Y1 Y4 C39 C38 155.37(13)
Y3 Y4 C39 C38 87.27(14)
C41 Y4 C39 C44 160.6(3)
C37 Y4 C39 C44 -158.7(3)
C38 Y4 C39 C44 -122.0(3)
C40 Y4 C39 C44 124.2(3)
Y2 Y4 C39 C44 -110.9(2)
Y1 Y4 C39 C44 33.4(2)
Y3 Y4 C39 C44 -34.7(2)
C38 C39 C40 C41 2.3(3)
C44 C39 C40 C41 176.8(2)
Y4 C39 C40 C41 -65.14(15)
C38 C39 C40 C45 -171.7(2)
C44 C39 C40 C45 2.9(4)
Y4 C39 C40 C45 120.9(2)
C38 C39 C40 Y4 67.43(16)
C44 C39 C40 Y4 -118.0(2)
C41 Y4 C40 C39 -116.3(2)
C37 Y4 C40 C39 -77.36(16)
C38 Y4 C40 C39 -37.50(15)
Y2 Y4 C40 C39 -127.04(14)
Y1 Y4 C40 C39 104.65(14)
Y3 Y4 C40 C39 33.41(19)
C37 Y4 C40 C41 38.91(13)
C38 Y4 C40 C41 78.76(15)
C39 Y4 C40 C41 116.3(2)
Y2 Y4 C40 C41 -10.8(2)
Y1 Y4 C40 C41 -139.09(12)
Y3 Y4 C40 C41 149.67(11)
C41 Y4 C40 C45 121.6(3)
C37 Y4 C40 C45 160.5(2)
C38 Y4 C40 C45 -159.6(2)
C39 Y4 C40 C45 -122.1(3)
Y2 Y4 C40 C45 110.8(2)
Y1 Y4 C40 C45 -17.5(2)
Y3 Y4 C40 C45 -88.7(2)
C39 C40 C41 C37 -3.2(2)
C45 C40 C41 C37 170.7(2)
Y4 C40 C41 C37 -69.50(15)
C39 C40 C41 Si2 -175.82(16)
C45 C40 C41 Si2 -1.9(3)
Y4 C40 C41 Si2 117.88(17)
C39 C40 C41 Y4 66.30(16)
C45 C40 C41 Y4 -119.8(2)
C38 C37 C41 C40 2.9(3)
C42 C37 C41 C40 -173.2(2)
Y4 C37 C41 C40 69.90(15)
C38 C37 C41 Si2 175.35(17)
C42 C37 C41 Si2 -0.7(4)
Y4 C37 C41 Si2 -117.68(18)
C38 C37 C41 Y4 -66.97(17)
C42 C37 C41 Y4 116.9(2)
C46 Si2 C41 C40 78.8(2)
C47 Si2 C41 C40 -42.7(3)
C48 Si2 C41 C40 -161.5(2)
C46 Si2 C41 C37 -92.2(2)
C47 Si2 C41 C37 146.3(2)
C48 Si2 C41 C37 27.5(3)
C46 Si2 C41 Y4 173.05(15)
C47 Si2 C41 Y4 51.55(19)
C48 Si2 C41 Y4 -67.23(17)
C37 Y4 C41 C40 -111.2(2)
C38 Y4 C41 C40 -75.41(15)
C39 Y4 C41 C40 -35.55(14)
Y2 Y4 C41 C40 174.48(11)
Y1 Y4 C41 C40 58.06(16)
Y3 Y4 C41 C40 -88.7(2)
C38 Y4 C41 C37 35.77(14)
C40 Y4 C41 C37 111.2(2)
C39 Y4 C41 C37 75.63(15)
Y2 Y4 C41 C37 -74.34(14)
Y1 Y4 C41 C37 169.23(11)
Y3 Y4 C41 C37 22.5(3)
C37 Y4 C41 Si2 125.4(2)
C38 Y4 C41 Si2 161.21(17)
C40 Y4 C41 Si2 -123.4(2)
C39 Y4 C41 Si2 -158.93(17)
Y2 Y4 C41 Si2 51.10(14)
Y1 Y4 C41 Si2 -65.33(15)
Y3 Y4 C41 Si2 147.90(10)
C13 Y2 C50 C51 130.0(5)
C17 Y2 C50 C51 120.3(5)
C14 Y2 C50 C51 167.5(4)
C63 Y2 C50 C51 60.2(9)
C15 Y2 C50 C51 171.7(5)
C16 Y2 C50 C51 145.7(5)
C62 Y2 C50 C51 -110(9)
C52 Y2 C50 C51 27.2(4)
C64 Y2 C50 C51 24.8(6)
Y4 Y2 C50 C51 -75.0(5)
C13 Y2 C50 C49 -106.7(9)
C17 Y2 C50 C49 -116.4(10)
C14 Y2 C50 C49 -69.2(11)
C63 Y2 C50 C49 -176(2)
C15 Y2 C50 C49 -65.0(10)
C16 Y2 C50 C49 -91.0(10)
C51 Y2 C50 C49 123.3(13)
C62 Y2 C50 C49 13(8)
C52 Y2 C50 C49 150.5(13)
C64 Y2 C50 C49 148.1(14)
Y4 Y2 C50 C49 48.4(11)
C49 C50 C51 C52 -179.4(8)
Y2 C50 C51 C52 -58.2(6)
C49 C50 C51 C56 -2.1(15)
Y2 C50 C51 C56 119.2(5)
C49 C50 C51 Y2 -121.2(12)
C13 Y2 C51 C50 -74.5(6)
C17 Y2 C51 C50 -65.2(6)
C14 Y2 C51 C50 -22.1(6)
C63 Y2 C51 C50 -48.7(8)
C15 Y2 C51 C50 -9.8(6)
C16 Y2 C51 C50 -34.0(6)
C62 Y2 C51 C50 13.4(14)
C52 Y2 C51 C50 -131.1(7)
C64 Y2 C51 C50 -122.3(13)
Y4 Y2 C51 C50 108.6(6)
C50 Y2 C51 C52 131.1(7)
C13 Y2 C51 C52 56.5(4)
C17 Y2 C51 C52 65.8(4)
C14 Y2 C51 C52 108.9(4)
C63 Y2 C51 C52 82.3(7)
C15 Y2 C51 C52 121.3(4)
C16 Y2 C51 C52 97.1(4)
C62 Y2 C51 C52 144.4(11)
C64 Y2 C51 C52 8.8(14)
Y4 Y2 C51 C52 -120.3(4)
C50 Y2 C51 C56 -116.6(8)
C13 Y2 C51 C56 168.9(5)
C17 Y2 C51 C56 178.2(5)
C14 Y2 C51 C56 -138.7(5)
C63 Y2 C51 C56 -165.3(9)
C15 Y2 C51 C56 -126.3(5)
C16 Y2 C51 C56 -150.6(5)
C62 Y2 C51 C56 -103.2(11)
C52 Y2 C51 C56 112.4(7)
C64 Y2 C51 C56 121.2(12)
Y4 Y2 C51 C56 -8.0(5)
C50 C51 C52 C53 176.1(8)
C56 C51 C52 C53 -1.5(7)
Y2 C51 C52 C53 123.8(6)
C50 C51 C52 Y2 52.3(7)
C56 C51 C52 Y2 -125.3(4)
C50 Y2 C52 C53 -146.6(8)
C13 Y2 C52 C53 99.8(6)
C17 Y2 C52 C53 121.5(6)
C14 Y2 C52 C53 119.6(6)
C63 Y2 C52 C53 -167.7(9)
C15 Y2 C52 C53 162.1(5)
C16 Y2 C52 C53 152.0(6)
C51 Y2 C52 C53 -118.8(8)
C62 Y2 C52 C53 -140.5(10)
C64 Y2 C52 C53 -137(4)
Y4 Y2 C52 C53 -54.7(6)
C50 Y2 C52 C51 -27.9(5)
C13 Y2 C52 C51 -141.4(3)
C17 Y2 C52 C51 -119.7(3)
C14 Y2 C52 C51 -121.7(3)
C63 Y2 C52 C51 -48.9(5)
C15 Y2 C52 C51 -79.1(4)
C16 Y2 C52 C51 -89.3(4)
C62 Y2 C52 C51 -21.8(8)
C64 Y2 C52 C51 -18(3)
Y4 Y2 C52 C51 64.0(4)
C51 C52 C53 C54 2.0(9)
Y2 C52 C53 C54 95.3(8)
C52 C53 C54 C55 2.8(11)
C52 C53 C54 Y1 -76.5(7)
C58 Y1 C54 C53 111(4)
C2 Y1 C54 C53 -171.6(4)
C1 Y1 C54 C53 174.6(5)
C3 Y1 C54 C53 -134.5(5)
C4 Y1 C54 C53 -134.5(5)
C5 Y1 C54 C53 -162.3(6)
C55 Y1 C54 C53 112.3(9)
C59 Y1 C54 C53 65.6(7)
Y3 Y1 C54 C53 -19.0(5)
Y4 Y1 C54 C53 40.0(6)
C58 Y1 C54 C55 -1(4)
C2 Y1 C54 C55 76.1(6)
C1 Y1 C54 C55 62.3(5)
C3 Y1 C54 C55 113.2(5)
C4 Y1 C54 C55 113.2(5)
C5 Y1 C54 C55 85.4(5)
C59 Y1 C54 C55 -46.7(5)
Y3 Y1 C54 C55 -131.3(5)
Y4 Y1 C54 C55 -72.3(5)
C53 C54 C55 C56 -8.4(12)
Y1 C54 C55 C56 96.0(5)
C53 C54 C55 Y1 -104.4(8)
C58 Y1 C55 C56 -120.1(16)
C2 Y1 C55 C56 116.9(4)
C1 Y1 C55 C56 120.1(5)
C3 Y1 C55 C56 151.1(4)
C4 Y1 C55 C56 169.0(4)
C5 Y1 C55 C56 150.7(5)
C54 Y1 C55 C56 -120.8(7)
C59 Y1 C55 C56 -44.2(7)
Y3 Y1 C55 C56 -65.6(5)
Y4 Y1 C55 C56 -0.6(5)
C58 Y1 C55 C54 0.7(19)
C2 Y1 C55 C54 -122.3(5)
C1 Y1 C55 C54 -119.1(5)
C3 Y1 C55 C54 -88.1(6)
C4 Y1 C55 C54 -70.2(5)
C5 Y1 C55 C54 -88.5(5)
C59 Y1 C55 C54 76.6(8)
Y3 Y1 C55 C54 55.2(6)
Y4 Y1 C55 C54 120.2(5)
C54 C55 C56 C51 9.1(10)
Y1 C55 C56 C51 92.2(5)
C50 C51 C56 C55 178.6(8)
C52 C51 C56 C55 -3.9(8)
Y2 C51 C56 C55 -97.4(6)
C2 Y1 C58 C59 129.2(8)
C1 Y1 C58 C59 121.6(8)
C3 Y1 C58 C59 167.5(7)
C4 Y1 C58 C59 173.2(8)
C5 Y1 C58 C59 147.9(9)
C55 Y1 C58 C59 61.2(12)
C54 Y1 C58 C59 -121(5)
Y3 Y1 C58 C59 -69.5(8)
Y4 Y1 C58 C59 -6.7(10)
C2 Y1 C58 C57 -99.4(12)
C1 Y1 C58 C57 -107.0(13)
C3 Y1 C58 C57 -61.1(14)
C4 Y1 C58 C57 -55.3(13)
C5 Y1 C58 C57 -80.7(13)
C55 Y1 C58 C57 -167(3)
C54 Y1 C58 C57 11(3)
C59 Y1 C58 C57 131.5(19)
Y3 Y1 C58 C57 61.9(13)
Y4 Y1 C58 C57 124.7(12)
C57 C58 C59 C60 175.9(14)
Y1 C58 C59 C60 -57.8(12)
C57 C58 C59 C64 -5(3)
Y1 C58 C59 C64 121.4(11)
C57 C58 C59 Y1 -126(2)
C2 Y1 C59 C58 -73.3(10)
C1 Y1 C59 C58 -63.6(9)
C3 Y1 C59 C58 -21.5(11)
C4 Y1 C59 C58 -7.9(9)
C5 Y1 C59 C58 -32.1(9)
C55 Y1 C59 C58 -47.1(9)
C54 Y1 C59 C58 15.9(10)
Y3 Y1 C59 C58 113.6(9)
Y4 Y1 C59 C58 174.0(9)
C58 Y1 C59 C60 133.4(12)
C2 Y1 C59 C60 60.1(9)
C1 Y1 C59 C60 69.8(8)
C3 Y1 C59 C60 111.9(9)
C4 Y1 C59 C60 125.5(8)
C5 Y1 C59 C60 101.3(8)
C55 Y1 C59 C60 86.4(10)
C54 Y1 C59 C60 149.3(10)
Y3 Y1 C59 C60 -113.0(8)
Y4 Y1 C59 C60 -52.6(8)
C58 Y1 C59 C64 -108.3(18)
C2 Y1 C59 C64 178.4(13)
C1 Y1 C59 C64 -171.9(14)
C3 Y1 C59 C64 -129.8(13)
C4 Y1 C59 C64 -116.2(14)
C5 Y1 C59 C64 -140.4(14)
C55 Y1 C59 C64 -155.3(18)
C54 Y1 C59 C64 -92.4(15)
Y3 Y1 C59 C64 5.3(14)
Y4 Y1 C59 C64 65.7(14)
C58 C59 C60 C61 178.8(15)
C64 C59 C60 C61 -0.6(13)
Y1 C59 C60 C61 133.9(10)
C59 C60 C61 C62 0.7(18)
C60 C61 C62 C63 6(3)
C60 C61 C62 Y2 -69.4(17)
C50 Y2 C62 C61 127(10)
C13 Y2 C62 C61 -168.1(14)
C17 Y2 C62 C61 177.8(17)
C14 Y2 C62 C61 -131.1(17)
C63 Y2 C62 C61 119(3)
C15 Y2 C62 C61 -131.4(18)
C16 Y2 C62 C61 -159.2(19)
C51 Y2 C62 C61 68(2)
C52 Y2 C62 C61 87(2)
C64 Y2 C62 C61 87(2)
Y4 Y2 C62 C61 -18.8(19)
C50 Y2 C62 C63 8(7)
C13 Y2 C62 C63 72.6(18)
C17 Y2 C62 C63 58.5(15)
C14 Y2 C62 C63 109.6(14)
C15 Y2 C62 C63 109.2(14)
C16 Y2 C62 C63 81.5(14)
C51 Y2 C62 C63 -51.1(11)
C52 Y2 C62 C63 -31.9(11)
C64 Y2 C62 C63 -32.8(11)
Y4 Y2 C62 C63 -138.2(14)
C61 C62 C63 C64 -12(3)
Y2 C62 C63 C64 82.7(11)
C61 C62 C63 Y2 -94(2)
C50 Y2 C63 C64 -120.8(15)
C13 Y2 C63 C64 117.1(9)
C17 Y2 C63 C64 119.6(9)
C14 Y2 C63 C64 151.0(8)
C15 Y2 C63 C64 168.4(9)
C16 Y2 C63 C64 150.3(9)
C51 Y2 C63 C64 -44.7(8)
C62 Y2 C63 C64 -118.2(19)
C52 Y2 C63 C64 10.8(9)
Y4 Y2 C63 C64 -70.2(9)
C50 Y2 C63 C62 -3(2)
C13 Y2 C63 C62 -124.7(16)
C17 Y2 C63 C62 -122.2(16)
C14 Y2 C63 C62 -90.8(16)
C15 Y2 C63 C62 -73.4(16)
C16 Y2 C63 C62 -91.6(16)
C51 Y2 C63 C62 73.5(17)
C52 Y2 C63 C62 129.0(17)
C64 Y2 C63 C62 118.2(19)
Y4 Y2 C63 C62 48.0(16)
C62 C63 C64 C59 12(2)
Y2 C63 C64 C59 89.6(12)
C62 C63 C64 Y2 -77.7(15)
C58 C59 C64 C63 174.7(15)
C60 C59 C64 C63 -6.0(16)
Y1 C59 C64 C63 -112.1(12)
C58 C59 C64 Y2 -117.7(15)
C60 C59 C64 Y2 61.6(8)
Y1 C59 C64 Y2 -44.5(15)
C50 Y2 C64 C63 28.6(8)
C13 Y2 C64 C63 -78.1(9)
C17 Y2 C64 C63 -60.5(9)
C14 Y2 C64 C63 -48.1(11)
C15 Y2 C64 C63 -14.3(10)
C16 Y2 C64 C63 -29.2(9)
C51 Y2 C64 C63 66.2(10)
C62 Y2 C64 C63 35.9(10)
C52 Y2 C64 C63 -140(4)
Y4 Y2 C64 C63 119.5(8)
C50 Y2 C64 C59 -91.1(10)
C13 Y2 C64 C59 162.2(7)
C17 Y2 C64 C59 179.8(8)
C14 Y2 C64 C59 -167.8(6)
C63 Y2 C64 C59 -119.7(13)
C15 Y2 C64 C59 -134.0(8)
C16 Y2 C64 C59 -148.9(8)
C51 Y2 C64 C59 -53.5(10)
C62 Y2 C64 C59 -83.8(12)
C52 Y2 C64 C59 100(3)
Y4 Y2 C64 C59 -0.2(9)
C70 C65 C66 C67 0.5(7)
C65 C66 C67 C68 -2.2(9)
C66 C67 C68 C69 3.0(10)
C67 C68 C69 C70 -2.2(10)
C68 C69 C70 C65 0.5(9)
C66 C65 C70 C69 0.4(8)
